data_7124926
loop_
_publ_author_name
'Kelly, Rory P.'
'Kazeminejad, Neda'
'Lamsfus, Carlos A.'
'Maron, Laurent'
'Roesky, Peter W.'

_publ_section_title
;
 Activation of SO<sub>2</sub> by [Zn(Cp*)<sub>2</sub>] and
 [(Cp*)Zn<sup>I</sup>-Zn<sup>I</sup>(Cp*)].
;
_journal_issue 89
_journal_name_full 'Chemical communications (Cambridge, England)'
_journal_page_first 13090
_journal_page_last 13093
_journal_paper_doi 10.1039/c6cc05638e
_journal_volume 52
_journal_year 2016
_chemical_formula_moiety 'C60 H90 O13 S6 Zn4, 1.5(C5 H12)'
_chemical_formula_sum 'C67.5 H108 O13 S6 Zn4'
_chemical_formula_weight 1581.37
_space_group_crystal_system triclinic
_space_group_IT_number 2
_space_group_name_Hall '-P 1'
_space_group_name_H-M_alt 'P -1'
_atom_sites_solution_hydrogens geom
_audit_creation_date 2016-06-01
_audit_creation_method
;
Olex2 1.2
(compiled 2016.02.19 svn.r3266 for OlexSys, GUI svn.r5155)
;
_audit_update_record
;
2016-09-01 deposited with the CCDC.
2016-09-23 downloaded from the CCDC.
;
_cell_angle_alpha 89.161(4)
_cell_angle_beta 79.646(4)
_cell_angle_gamma 73.544(4)
_cell_formula_units_Z 2
_cell_length_a 13.8362(7)
_cell_length_b 15.0709(8)
_cell_length_c 20.3113(10)
_cell_measurement_reflns_used 19236
_cell_measurement_temperature 100
_cell_measurement_theta_max 29.89
_cell_measurement_theta_min 1.70
_cell_volume 3992.8(4)
_computing_molecular_graphics 'Olex2 (Dolomanov et al., 2009)'
_computing_publication_material 'Olex2 (Dolomanov et al., 2009)'
_computing_structure_refinement 'ShelXL (Sheldrick, 2015)'
_computing_structure_solution 'ShelXT (Sheldrick, 2008)'
_diffrn_ambient_temperature 100.0
_diffrn_measured_fraction_theta_full 0.996
_diffrn_measured_fraction_theta_max 0.983
_diffrn_measurement_device_type 'STOE StadiVari'
_diffrn_radiation_type MoK\a
_diffrn_radiation_wavelength 0.71073
_diffrn_reflns_av_R_equivalents 0.1492
_diffrn_reflns_av_unetI/netI 0.1321
_diffrn_reflns_Laue_measured_fraction_full 0.996
_diffrn_reflns_Laue_measured_fraction_max 0.983
_diffrn_reflns_limit_h_max 15
_diffrn_reflns_limit_h_min -17
_diffrn_reflns_limit_k_max 18
_diffrn_reflns_limit_k_min -18
_diffrn_reflns_limit_l_max 18
_diffrn_reflns_limit_l_min -25
_diffrn_reflns_number 35842
_diffrn_reflns_point_group_measured_fraction_full 0.996
_diffrn_reflns_point_group_measured_fraction_max 0.983
_diffrn_reflns_theta_full 26.000
_diffrn_reflns_theta_max 26.143
_diffrn_reflns_theta_min 1.701
_exptl_absorpt_coefficient_mu 1.397
_exptl_absorpt_correction_T_max 0.9246
_exptl_absorpt_correction_T_min 0.8401
_exptl_absorpt_correction_type integration
_exptl_absorpt_process_details 'STOE X-RED & X-SHAPE'
_exptl_crystal_colour colourless
_exptl_crystal_colour_primary colourless
_exptl_crystal_density_diffrn 1.315
_exptl_crystal_description plate
_exptl_crystal_F_000 1666
_exptl_crystal_size_max 0.14
_exptl_crystal_size_mid 0.108
_exptl_crystal_size_min 0.058
_refine_diff_density_max 1.571
_refine_diff_density_min -1.293
_refine_diff_density_rms 0.167
_refine_ls_extinction_method none
_refine_ls_goodness_of_fit_ref 0.958
_refine_ls_hydrogen_treatment constr
_refine_ls_matrix_type full
_refine_ls_number_parameters 956
_refine_ls_number_reflns 15667
_refine_ls_number_restraints 171
_refine_ls_restrained_S_all 0.961
_refine_ls_R_factor_all 0.1389
_refine_ls_R_factor_gt 0.0903
_refine_ls_shift/su_max 0.001
_refine_ls_shift/su_mean 0.000
_refine_ls_structure_factor_coef Fsqd
_refine_ls_weighting_details 'w=1/[\s^2^(Fo^2^)+(0.1340P)^2^] where P=(Fo^2^+2Fc^2^)/3'
_refine_ls_weighting_scheme calc
_refine_ls_wR_factor_gt 0.2170
_refine_ls_wR_factor_ref 0.2452
_reflns_Friedel_coverage 0.000
_reflns_number_gt 8729
_reflns_number_total 15667
_reflns_threshold_expression 'I > 2\s(I)'
_cod_data_source_file c6cc05638e2.cif
_cod_data_source_block 2
_cod_original_formula_sum 'C67.50 H108 O13 S6 Zn4'
_cod_database_code 7124926
_shelx_space_group_comment
;
The symmetry employed for this shelxl refinement is uniquely defined
by the following loop, which should always be used as a source of
symmetry information in preference to the above space-group names.
They are only intended as comments.
;
_olex2_refinement_description
;
1. Fixed Uiso
 At 1.2 times of:
  All C(H,H) groups
 At 1.5 times of:
  All C(H,H,H) groups
2. Restrained distances
 C103-C104
 1.51 with sigma of 0.02
 C52A-C53A \\sim C52B-C53B
 with sigma of 0.01
 C53A-C54A \\sim C53B-C54B
 with sigma of 0.01
 C54A-C55A \\sim C54B-C55B
 with sigma of 0.01
 C55A-C51A \\sim C55B-C51B
 with sigma of 0.01
 C51A-C53A \\sim C51B-C53B
 with sigma of 0.01
 C52A-C54A \\sim C52B-C54B
 with sigma of 0.01
 C53A-C55A \\sim C53B-C55B
 with sigma of 0.01
 C54A-C51A \\sim C54B-C51B
 with sigma of 0.01
 C53A-C58A \\sim C53B-C58B
 with sigma of 0.01
 C52B-C57B \\sim C52A-C57A
 with sigma of 0.01
 C1-S1 \\sim C51A-S6A
 with sigma of 0.01
 C1-S1 \\sim C51B-S6B
 with sigma of 0.01
 S6A-O12A \\sim S6B-O12B
 with sigma of 0.01
 S1-O1 \\sim S6A-O11A
 with sigma of 0.01
 S1-O1 \\sim S6B-O11B
 with sigma of 0.01
 C100-C101 \\sim C105-C106
 with sigma of 0.01
 C101-C102 \\sim C106-C107
 with sigma of 0.01
 C102-C103 \\sim C107-C108
 with sigma of 0.01
 C103-C104 \\sim C108-C109
 with sigma of 0.01
 C101-C103 \\sim C106-C108
 with sigma of 0.04
 C100-C102 \\sim C105-C107
 with sigma of 0.04
 C101-C103 \\sim C106-C108
 with sigma of 0.04
 C102-C104 \\sim C107-C109
 with sigma of 0.04
3. Uiso/Uaniso restraints and constraints
C51A \\sim C51B: within 1.7A with sigma of 0.02 and sigma for terminal atoms of
0.02
C52A \\sim C52B: within 1.7A with sigma of 0.02 and sigma for terminal atoms of
0.02
C53A \\sim C53B: within 1.7A with sigma of 0.02 and sigma for terminal atoms of
0.02
C54A \\sim C54B: within 1.7A with sigma of 0.02 and sigma for terminal atoms of
0.02
C55A \\sim C55B: within 1.7A with sigma of 0.02 and sigma for terminal atoms of
0.02
C56A \\sim C56B: within 1.7A with sigma of 0.02 and sigma for terminal atoms of
0.02
C57A \\sim C57B: within 1.7A with sigma of 0.02 and sigma for terminal atoms of
0.02
C58A \\sim C58B: within 1.7A with sigma of 0.02 and sigma for terminal atoms of
0.02
C59A \\sim C59B: within 1.7A with sigma of 0.02 and sigma for terminal atoms of
0.02
C60A \\sim C60B: within 1.7A with sigma of 0.02 and sigma for terminal atoms of
0.02
C100 \\sim C101: within 1.7A with sigma of 0.02 and sigma for terminal atoms of
0.02
C101 \\sim C102: within 1.7A with sigma of 0.02 and sigma for terminal atoms of
0.02
C102 \\sim C103: within 1.7A with sigma of 0.02 and sigma for terminal atoms of
0.02
C103 \\sim C104: within 1.7A with sigma of 0.02 and sigma for terminal atoms of
0.02
C105 \\sim C106: within 1.7A with sigma of 0.02 and sigma for terminal atoms of
0.02
C106 \\sim C107: within 1.7A with sigma of 0.02 and sigma for terminal atoms of
0.02
C107 \\sim C108: within 1.7A with sigma of 0.02 and sigma for terminal atoms of
0.02
C108 \\sim C109: within 1.7A with sigma of 0.02 and sigma for terminal atoms of
0.02
O11A \\sim O11B: within 1.7A with sigma of 0.02 and sigma for terminal atoms of
0.02
O12A \\sim O12B: within 1.7A with sigma of 0.02 and sigma for terminal atoms of
0.02
S6A \\sim S6B: within 1.7A with sigma of 0.02 and sigma for terminal atoms of
0.02
Uanis(S6A) \\sim Ueq, Uanis(C52B) \\sim Ueq, Uanis(C59B) \\sim Ueq: with sigma
of 0.01 and sigma for terminal atoms of 0.02
4. Others
 Fixed Sof: S6A(0.5) O11A(0.5) O12A(0.5) C51A(0.5) C51B(0.5) C52A(0.5)
 C52B(0.5) C53A(0.5) C53B(0.5) C54A(0.5) C54B(0.5) C55A(0.5) C55B(0.5)
 C56A(0.5) H56A(0.5) H56B(0.5) H56C(0.5) C56B(0.5) H56D(0.5) H56E(0.5)
 H56F(0.5) C57A(0.5) H57A(0.5) H57B(0.5) H57C(0.5) C57B(0.5) H57D(0.5)
 H57E(0.5) H57F(0.5) C58A(0.5) H58A(0.5) H58B(0.5) H58C(0.5) C59A(0.5)
 H59A(0.5) H59B(0.5) H59C(0.5) C59B(0.5) H59D(0.5) H59E(0.5) H59F(0.5)
 C60A(0.5) H60A(0.5) H60B(0.5) H60C(0.5) C60B(0.5) H60D(0.5) H60E(0.5)
 H60F(0.5) C58B(0.5) H58D(0.5) H58E(0.5) H58F(0.5) S6B(0.5) O12B(0.5) O11B(0.5)
 C106(0.5) H10P(0.5) H10Q(0.5) C109(0.5) H10R(0.5) H10S(0.5) H10T(0.5)
 C107(0.5) H10U(0.5) H10V(0.5) C105(0.5) H10W(0.5) H10X(0.5) H10Y(0.5)
 C108(0.5) H10Z(0.5) H(0.5)
5.a Secondary CH2 refined with riding coordinates:
 C103(H10G,H10H), C102(H10I,H10J), C101(H10K,H10L), C106(H10P,H10Q), C107(H10U,
 H10V), C108(H10Z,H)
5.b Me refined with riding coordinates:
 C104(H10D,H10E,H10F), C6(H6A,H6B,H6C), C7(H7A,H7B,H7C), C8(H8A,H8B,H8C),
 C9(H9A,H9B,H9C), C10(H10A,H10B,H10C), C16(H16A,H16B,H16C), C17(H17A,H17B,H17C),
  C18(H18A,H18B,H18C), C19(H19A,H19B,H19C), C20(H20A,H20B,H20C), C26(H26A,H26B,
 H26C), C27(H27A,H27B,H27C), C100(H10M,H10N,H10O), C28(H28A,H28B,H28C),
 C29(H29A,H29B,H29C), C30(H30A,H30B,H30C), C36(H36A,H36B,H36C), C37(H37A,H37B,
 H37C), C38(H38A,H38B,H38C), C39(H39A,H39B,H39C), C40(H40A,H40B,H40C), C46(H46A,
 H46B,H46C), C47(H47A,H47B,H47C), C48(H48A,H48B,H48C), C49(H49A,H49B,H49C),
 C50(H50A,H50B,H50C), C56A(H56A,H56B,H56C), C57A(H57A,H57B,H57C), C57B(H57D,
 H57E,H57F), C58A(H58A,H58B,H58C), C59A(H59A,H59B,H59C), C59B(H59D,H59E,H59F),
 C60A(H60A,H60B,H60C), C60B(H60D,H60E,H60F), C58B(H58D,H58E,H58F), C109(H10R,
 H10S,H10T), C105(H10W,H10X,H10Y)
5.c Idealised Me refined as rotating group:
 C56B(H56D,H56E,H56F)
;
_shelx_shelxl_version_number 2014/7
_olex2_submission_special_instructions 'No special instructions were received'

loop_
_space_group_symop_operation_xyz
'x, y, z'
'-x, -y, -z'

loop_
_atom_site_label
_atom_site_type_symbol
_atom_site_fract_x
_atom_site_fract_y
_atom_site_fract_z
_atom_site_U_iso_or_equiv
_atom_site_adp_type
_atom_site_occupancy
_atom_site_site_symmetry_order
_atom_site_calc_flag
_atom_site_refinement_flags_posn
_atom_site_refinement_flags_adp
_atom_site_refinement_flags_occupancy
_atom_site_disorder_assembly
_atom_site_disorder_group
Zn1 Zn 0.67786(6) 0.77522(6) 0.63531(4) 0.0365(2) Uani 1 1 d . . . . .
Zn2 Zn 0.57200(6) 0.82208(6) 0.78955(4) 0.0374(2) Uani 1 1 d . . . . .
Zn3 Zn 0.68428(6) 0.61379(6) 0.74032(4) 0.0376(2) Uani 1 1 d . . . . .
Zn4 Zn 0.81812(6) 0.75954(6) 0.74454(4) 0.0372(2) Uani 1 1 d . . . . .
S1 S 0.49273(16) 0.96034(14) 0.67598(11) 0.0491(5) Uani 1 1 d D . . . .
S2 S 0.50325(14) 0.66452(13) 0.86353(10) 0.0406(4) Uani 1 1 d . . . . .
S3 S 0.61529(14) 0.59678(13) 0.59754(10) 0.0402(4) Uani 1 1 d . . . . .
S4 S 0.88751(14) 0.55667(13) 0.78654(10) 0.0395(4) Uani 1 1 d . . . . .
S5 S 0.87861(14) 0.83403(13) 0.60316(10) 0.0378(4) Uani 1 1 d . . . . .
S6A S 0.7118(11) 0.8831(12) 0.8833(6) 0.039(2) Uani 0.5 1 d D U P A 1
O1 O 0.5868(4) 0.8984(3) 0.6301(3) 0.0450(13) Uani 1 1 d D . . . .
O2 O 0.4983(5) 0.9302(4) 0.7475(3) 0.0560(16) Uani 1 1 d . . . . .
O3 O 0.4764(4) 0.7484(4) 0.8203(3) 0.0487(13) Uani 1 1 d . . . . .
O4 O 0.6077(4) 0.6028(4) 0.8288(3) 0.0460(13) Uani 1 1 d . . . . .
O5 O 0.6327(4) 0.5702(4) 0.6682(3) 0.0446(13) Uani 1 1 d . . . . .
O6 O 0.6280(4) 0.6930(4) 0.5862(3) 0.0435(12) Uani 1 1 d . . . . .
O7 O 0.9168(4) 0.6403(4) 0.7554(3) 0.0499(14) Uani 1 1 d . . . . .
O8 O 0.8206(4) 0.5302(4) 0.7424(3) 0.0450(13) Uani 1 1 d . . . . .
O9 O 0.8178(4) 0.7681(3) 0.5889(3) 0.0392(12) Uani 1 1 d . . . . .
O10 O 0.8767(4) 0.8338(4) 0.6783(3) 0.0430(12) Uani 1 1 d . . . . .
O11A O 0.7881(12) 0.8530(10) 0.8183(7) 0.034(3) Uani 0.5 1 d D U P A 1
O12A O 0.6116(15) 0.8799(15) 0.8584(10) 0.055(5) Uani 0.5 1 d D U P A 1
O13 O 0.6875(4) 0.7423(3) 0.7280(3) 0.0385(11) Uani 1 1 d . . . . .
C104 C 0.3394(14) 0.8112(17) 0.0507(11) 0.188(9) Uani 1 1 d D U . . .
H10D H 0.4120 0.7757 0.0432 0.282 Uiso 1 1 calc R . . . .
H10E H 0.3000 0.7753 0.0331 0.282 Uiso 1 1 calc R . . . .
H10F H 0.3317 0.8697 0.0277 0.282 Uiso 1 1 calc R . . . .
C1 C 0.3815(6) 0.9254(7) 0.6549(5) 0.059(2) Uani 1 1 d D . . . .
C2 C 0.3780(6) 0.9613(6) 0.5856(5) 0.049(2) Uani 1 1 d . . . . .
C103 C 0.3016(14) 0.8303(15) 0.1222(9) 0.133(5) Uani 1 1 d D U . . .
H10G H 0.3407 0.8666 0.1407 0.159 Uiso 1 1 calc R . . . .
H10H H 0.3089 0.7717 0.1461 0.159 Uiso 1 1 calc R . . . .
C3 C 0.3094(6) 1.0449(6) 0.5912(4) 0.0448(18) Uani 1 1 d . . . . .
C4 C 0.2575(7) 1.0671(6) 0.6601(5) 0.056(2) Uani 1 1 d . . . . .
C5 C 0.2937(7) 0.9951(8) 0.6980(5) 0.068(3) Uani 1 1 d . . . . .
C6 C 0.3927(7) 0.8232(7) 0.6651(6) 0.062(3) Uani 1 1 d . . . . .
H6A H 0.3938 0.8100 0.7124 0.093 Uiso 1 1 calc R . . . .
H6B H 0.3346 0.8073 0.6519 0.093 Uiso 1 1 calc R . . . .
H6C H 0.4567 0.7862 0.6375 0.093 Uiso 1 1 calc R . . . .
C7 C 0.4411(6) 0.9042(5) 0.5248(5) 0.050(2) Uani 1 1 d . . . . .
H7A H 0.4839 0.8459 0.5387 0.074 Uiso 1 1 calc R . . . .
H7B H 0.3956 0.8909 0.4968 0.074 Uiso 1 1 calc R . . . .
H7C H 0.4849 0.9383 0.4991 0.074 Uiso 1 1 calc R . . . .
C8 C 0.2820(6) 1.1071(6) 0.5343(4) 0.0481(19) Uani 1 1 d . . . . .
H8A H 0.2296 1.1643 0.5521 0.072 Uiso 1 1 calc R . . . .
H8B H 0.3433 1.1221 0.5106 0.072 Uiso 1 1 calc R . . . .
H8C H 0.2553 1.0752 0.5031 0.072 Uiso 1 1 calc R . . . .
C9 C 0.1744(8) 1.1562(8) 0.6838(5) 0.077(3) Uani 1 1 d . . . . .
H9A H 0.1635 1.1963 0.6458 0.115 Uiso 1 1 calc R . . . .
H9B H 0.1105 1.1419 0.7029 0.115 Uiso 1 1 calc R . . . .
H9C H 0.1955 1.1880 0.7180 0.115 Uiso 1 1 calc R . . . .
C10 C 0.2542(10) 0.9794(13) 0.7678(6) 0.122(7) Uani 1 1 d . . . . .
H10A H 0.2968 0.9208 0.7814 0.183 Uiso 1 1 calc R . . . .
H10B H 0.2559 1.0302 0.7967 0.183 Uiso 1 1 calc R . . . .
H10C H 0.1834 0.9766 0.7721 0.183 Uiso 1 1 calc R . . . .
C11 C 0.4112(6) 0.6004(6) 0.8491(4) 0.0449(18) Uani 1 1 d . . . . .
C12 C 0.3100(6) 0.6594(6) 0.8871(4) 0.0457(19) Uani 1 1 d . . . . .
C13 C 0.2884(7) 0.6162(7) 0.9446(5) 0.053(2) Uani 1 1 d . . . . .
C14 C 0.3679(7) 0.5277(7) 0.9454(5) 0.056(2) Uani 1 1 d . . . . .
C15 C 0.4376(7) 0.5162(6) 0.8892(5) 0.054(2) Uani 1 1 d . . . . .
C16 C 0.4164(7) 0.5848(7) 0.7749(5) 0.056(2) Uani 1 1 d . . . . .
H16A H 0.3976 0.6447 0.7539 0.084 Uiso 1 1 calc R . . . .
H16B H 0.4863 0.5498 0.7543 0.084 Uiso 1 1 calc R . . . .
H16C H 0.3687 0.5498 0.7685 0.084 Uiso 1 1 calc R . . . .
C17 C 0.2473(7) 0.7463(7) 0.8633(6) 0.066(3) Uani 1 1 d . . . . .
H17A H 0.2828 0.7603 0.8199 0.099 Uiso 1 1 calc R . . . .
H17B H 0.1807 0.7391 0.8585 0.099 Uiso 1 1 calc R . . . .
H17C H 0.2370 0.7970 0.8958 0.099 Uiso 1 1 calc R . . . .
C18 C 0.1928(9) 0.6532(9) 0.9996(6) 0.090(4) Uani 1 1 d . . . . .
H18A H 0.1945 0.6098 1.0361 0.135 Uiso 1 1 calc R . . . .
H18B H 0.1921 0.7137 1.0170 0.135 Uiso 1 1 calc R . . . .
H18C H 0.1309 0.6596 0.9807 0.135 Uiso 1 1 calc R . . . .
C19 C 0.3668(9) 0.4616(8) 1.0015(7) 0.082(4) Uani 1 1 d . . . . .
H19A H 0.3067 0.4876 1.0366 0.124 Uiso 1 1 calc R . . . .
H19B H 0.3635 0.4023 0.9844 0.124 Uiso 1 1 calc R . . . .
H19C H 0.4293 0.4520 1.0203 0.124 Uiso 1 1 calc R . . . .
C20 C 0.5266(9) 0.4334(7) 0.8659(7) 0.074(3) Uani 1 1 d . . . . .
H20A H 0.5643 0.4453 0.8226 0.110 Uiso 1 1 calc R . . . .
H20B H 0.5722 0.4210 0.8988 0.110 Uiso 1 1 calc R . . . .
H20C H 0.5016 0.3796 0.8610 0.110 Uiso 1 1 calc R . . . .
C21 C 0.7299(6) 0.5204(5) 0.5432(4) 0.0403(17) Uani 1 1 d . . . . .
C22 C 0.7151(6) 0.4251(6) 0.5555(4) 0.0464(19) Uani 1 1 d . . . . .
C23 C 0.6799(6) 0.4002(6) 0.5025(4) 0.0466(19) Uani 1 1 d . . . . .
C24 C 0.6742(6) 0.4722(6) 0.4517(5) 0.050(2) Uani 1 1 d . . . . .
C102 C 0.1928(10) 0.8834(10) 0.1298(7) 0.091(3) Uani 1 1 d D U . . .
H10I H 0.1545 0.8450 0.1128 0.109 Uiso 1 1 calc R . . . .
H10J H 0.1866 0.9390 0.1024 0.109 Uiso 1 1 calc R . . . .
C25 C 0.7060(6) 0.5414(6) 0.4741(4) 0.0432(18) Uani 1 1 d . . . . .
C26 C 0.8290(5) 0.5375(6) 0.5568(4) 0.0426(18) Uani 1 1 d . . . . .
H26A H 0.8369 0.5218 0.6029 0.064 Uiso 1 1 calc R . . . .
H26B H 0.8878 0.4989 0.5256 0.064 Uiso 1 1 calc R . . . .
H26C H 0.8255 0.6029 0.5506 0.064 Uiso 1 1 calc R . . . .
C101 C 0.1456(11) 0.9131(10) 0.2016(7) 0.098(4) Uani 1 1 d D U . . .
H10K H 0.1586 0.8579 0.2294 0.117 Uiso 1 1 calc R . . . .
H10L H 0.1801 0.9561 0.2170 0.117 Uiso 1 1 calc R . . . .
C27 C 0.7361(7) 0.3730(6) 0.6161(5) 0.051(2) Uani 1 1 d . . . . .
H27A H 0.7610 0.4092 0.6455 0.076 Uiso 1 1 calc R . . . .
H27B H 0.6729 0.3615 0.6400 0.076 Uiso 1 1 calc R . . . .
H27C H 0.7882 0.3138 0.6031 0.076 Uiso 1 1 calc R . . . .
C100 C 0.0340(12) 0.9589(10) 0.2128(8) 0.105(4) Uani 1 1 d D U . . .
H10M H 0.0089 0.9761 0.2605 0.157 Uiso 1 1 calc R . . . .
H10N H 0.0204 1.0146 0.1865 0.157 Uiso 1 1 calc R . . . .
H10O H -0.0011 0.9162 0.1989 0.157 Uiso 1 1 calc R . . . .
C28 C 0.6517(7) 0.3123(6) 0.4959(5) 0.060(2) Uani 1 1 d . . . . .
H28A H 0.6284 0.3105 0.4532 0.090 Uiso 1 1 calc R . . . .
H28B H 0.7117 0.2592 0.4971 0.090 Uiso 1 1 calc R . . . .
H28C H 0.5965 0.3098 0.5330 0.090 Uiso 1 1 calc R . . . .
C29 C 0.6418(8) 0.4658(7) 0.3861(5) 0.064(3) Uani 1 1 d . . . . .
H29A H 0.6227 0.4084 0.3831 0.096 Uiso 1 1 calc R . . . .
H29B H 0.5829 0.5190 0.3827 0.096 Uiso 1 1 calc R . . . .
H29C H 0.6987 0.4659 0.3496 0.096 Uiso 1 1 calc R . . . .
C30 C 0.7133(7) 0.6281(7) 0.4390(4) 0.055(2) Uani 1 1 d . . . . .
H30A H 0.7387 0.6657 0.4669 0.082 Uiso 1 1 calc R . . . .
H30B H 0.7606 0.6118 0.3961 0.082 Uiso 1 1 calc R . . . .
H30C H 0.6454 0.6633 0.4311 0.082 Uiso 1 1 calc R . . . .
C31 C 1.0098(6) 0.4635(5) 0.7642(4) 0.0408(17) Uani 1 1 d . . . . .
C32 C 1.0817(6) 0.4869(5) 0.8042(5) 0.0451(19) Uani 1 1 d . . . . .
C33 C 1.0965(6) 0.4244(6) 0.8525(5) 0.053(2) Uani 1 1 d . . . . .
C34 C 1.0414(6) 0.3566(6) 0.8468(5) 0.053(2) Uani 1 1 d . . . . .
C35 C 0.9884(6) 0.3778(6) 0.7967(5) 0.049(2) Uani 1 1 d . . . . .
C36 C 1.0451(6) 0.4547(6) 0.6889(4) 0.052(2) Uani 1 1 d . . . . .
H36A H 0.9932 0.4394 0.6678 0.078 Uiso 1 1 calc R . . . .
H36B H 1.0551 0.5134 0.6723 0.078 Uiso 1 1 calc R . . . .
H36C H 1.1100 0.4055 0.6778 0.078 Uiso 1 1 calc R . . . .
C37 C 1.1287(7) 0.5647(6) 0.7884(6) 0.061(2) Uani 1 1 d . . . . .
H37A H 1.1027 0.5979 0.7504 0.091 Uiso 1 1 calc R . . . .
H37B H 1.1106 0.6073 0.8275 0.091 Uiso 1 1 calc R . . . .
H37C H 1.2034 0.5397 0.7768 0.091 Uiso 1 1 calc R . . . .
C38 C 1.1623(9) 0.4236(8) 0.9059(6) 0.076(3) Uani 1 1 d . . . . .
H38A H 1.1604 0.3713 0.9349 0.115 Uiso 1 1 calc R . . . .
H38B H 1.2331 0.4173 0.8840 0.115 Uiso 1 1 calc R . . . .
H38C H 1.1352 0.4816 0.9329 0.115 Uiso 1 1 calc R . . . .
C39 C 1.0469(8) 0.2724(7) 0.8896(6) 0.076(3) Uani 1 1 d . . . . .
H39A H 1.0905 0.2728 0.9226 0.114 Uiso 1 1 calc R . . . .
H39B H 0.9779 0.2742 0.9128 0.114 Uiso 1 1 calc R . . . .
H39C H 1.0760 0.2160 0.8610 0.114 Uiso 1 1 calc R . . . .
C40 C 0.9256(7) 0.3243(6) 0.7698(6) 0.063(3) Uani 1 1 d . . . . .
H40A H 0.8960 0.3575 0.7330 0.095 Uiso 1 1 calc R . . . .
H40B H 0.9698 0.2627 0.7534 0.095 Uiso 1 1 calc R . . . .
H40C H 0.8705 0.3179 0.8057 0.095 Uiso 1 1 calc R . . . .
C41 C 1.0124(5) 0.7664(5) 0.5669(4) 0.0400(17) Uani 1 1 d . . . . .
C42 C 1.0136(5) 0.7713(5) 0.4916(4) 0.0384(16) Uani 1 1 d . . . . .
C43 C 1.0590(6) 0.8356(5) 0.4683(4) 0.0428(18) Uani 1 1 d . . . . .
C44 C 1.0981(6) 0.8718(5) 0.5222(5) 0.0447(19) Uani 1 1 d . . . . .
C45 C 1.0744(6) 0.8310(5) 0.5798(4) 0.0452(19) Uani 1 1 d . . . . .
C46 C 1.0392(6) 0.6714(5) 0.5948(4) 0.0432(18) Uani 1 1 d . . . . .
H46A H 0.9938 0.6372 0.5830 0.065 Uiso 1 1 calc R . . . .
H46B H 1.1105 0.6382 0.5759 0.065 Uiso 1 1 calc R . . . .
H46C H 1.0308 0.6768 0.6436 0.065 Uiso 1 1 calc R . . . .
C47 C 0.9717(6) 0.7097(5) 0.4535(4) 0.0419(17) Uani 1 1 d . . . . .
H47A H 0.9429 0.6696 0.4847 0.063 Uiso 1 1 calc R . . . .
H47B H 0.9179 0.7481 0.4313 0.063 Uiso 1 1 calc R . . . .
H47C H 1.0270 0.6715 0.4198 0.063 Uiso 1 1 calc R . . . .
C48 C 1.0735(7) 0.8688(6) 0.3949(5) 0.056(2) Uani 1 1 d . . . . .
H48A H 1.1094 0.9166 0.3919 0.084 Uiso 1 1 calc R . . . .
H48B H 1.1139 0.8162 0.3646 0.084 Uiso 1 1 calc R . . . .
H48C H 1.0063 0.8943 0.3822 0.084 Uiso 1 1 calc R . . . .
C49 C 1.1568(7) 0.9425(6) 0.5118(5) 0.056(2) Uani 1 1 d . . . . .
H49A H 1.1630 0.9606 0.4650 0.084 Uiso 1 1 calc R . . . .
H49B H 1.1203 0.9971 0.5413 0.084 Uiso 1 1 calc R . . . .
H49C H 1.2253 0.9159 0.5224 0.084 Uiso 1 1 calc R . . . .
C50 C 1.1031(7) 0.8400(7) 0.6459(5) 0.058(2) Uani 1 1 d . . . . .
H50A H 1.0737 0.8010 0.6778 0.086 Uiso 1 1 calc R . . . .
H50B H 1.1779 0.8202 0.6411 0.086 Uiso 1 1 calc R . . . .
H50C H 1.0766 0.9047 0.6623 0.086 Uiso 1 1 calc R . . . .
C51A C 0.7592(14) 0.8093(10) 0.9522(7) 0.033(3) Uani 0.5 1 d D U P A 1
C51B C 0.7194(15) 0.8500(13) 0.9570(7) 0.045(4) Uani 0.5 1 d D U P A -1
C52A C 0.8376(14) 0.862(2) 0.9594(16) 0.046(8) Uani 0.5 1 d D U P A 1
C52B C 0.8270(14) 0.849(2) 0.9701(16) 0.035(6) Uani 0.5 1 d D U P A -1
C53A C 0.8002(15) 0.911(4) 1.017(2) 0.052(12) Uani 0.5 1 d D U P A 1
C53B C 0.8117(17) 0.929(3) 1.004(2) 0.054(11) Uani 0.5 1 d D U P A -1
C54A C 0.6964(12) 0.9010(13) 1.0494(8) 0.052(4) Uani 0.5 1 d D U P A 1
C54B C 0.6989(13) 0.9811(13) 1.0221(9) 0.059(4) Uani 0.5 1 d D U P A -1
C55A C 0.6741(12) 0.8414(13) 1.0108(8) 0.048(4) Uani 0.5 1 d D U P A 1
C55B C 0.6465(13) 0.9298(13) 0.9991(10) 0.063(5) Uani 0.5 1 d D U P A -1
C56A C 0.7940(14) 0.7102(11) 0.9280(8) 0.045(4) Uani 0.5 1 d . U P A 1
H56A H 0.8500 0.7015 0.8894 0.068 Uiso 0.5 1 calc R . P A 1
H56B H 0.8180 0.6708 0.9640 0.068 Uiso 0.5 1 calc R . P A 1
H56C H 0.7366 0.6932 0.9148 0.068 Uiso 0.5 1 calc R . P A 1
C56B C 0.6940(17) 0.7574(13) 0.9636(11) 0.062(5) Uani 0.5 1 d . U P A -1
H56D H 0.7482 0.7098 0.9352 0.094 Uiso 0.5 1 calc GR . P A -1
H56E H 0.6284 0.7637 0.9494 0.094 Uiso 0.5 1 calc GR . P A -1
H56F H 0.6892 0.7394 1.0103 0.094 Uiso 0.5 1 calc GR . P A -1
C57A C 0.9419(11) 0.8358(14) 0.9192(9) 0.047(4) Uani 0.5 1 d D U P A 1
H57A H 0.9432 0.7997 0.8792 0.071 Uiso 0.5 1 calc R . P A 1
H57B H 0.9620 0.8917 0.9058 0.071 Uiso 0.5 1 calc R . P A 1
H57C H 0.9898 0.7985 0.9459 0.071 Uiso 0.5 1 calc R . P A 1
C57B C 0.9235(15) 0.7798(16) 0.9401(11) 0.068(5) Uani 0.5 1 d D U P A -1
H57D H 0.9080 0.7288 0.9189 0.102 Uiso 0.5 1 calc R . P A -1
H57E H 0.9634 0.8091 0.9065 0.102 Uiso 0.5 1 calc R . P A -1
H57F H 0.9632 0.7557 0.9752 0.102 Uiso 0.5 1 calc R . P A -1
C58A C 0.8490(19) 0.973(2) 1.0489(16) 0.061(6) Uani 0.5 1 d D U P A 1
H58A H 0.8050 0.9999 1.0912 0.092 Uiso 0.5 1 calc R . P A 1
H58B H 0.9160 0.9360 1.0575 0.092 Uiso 0.5 1 calc R . P A 1
H58C H 0.8579 1.0220 1.0185 0.092 Uiso 0.5 1 calc R . P A 1
C59A C 0.6322(16) 0.9553(16) 1.1075(9) 0.069(6) Uani 0.5 1 d . U P A 1
H59A H 0.6698 0.9928 1.1254 0.103 Uiso 0.5 1 calc R . P A 1
H59B H 0.5701 0.9962 1.0946 0.103 Uiso 0.5 1 calc R . P A 1
H59C H 0.6131 0.9139 1.1418 0.103 Uiso 0.5 1 calc R . P A 1
C59B C 0.644(3) 1.062(3) 1.0801(17) 0.18(2) Uani 0.5 1 d . U P A -1
H59D H 0.6949 1.0916 1.0901 0.275 Uiso 0.5 1 calc R . P A -1
H59E H 0.5886 1.1085 1.0645 0.275 Uiso 0.5 1 calc R . P A -1
H59F H 0.6165 1.0350 1.1207 0.275 Uiso 0.5 1 calc R . P A -1
C60A C 0.5834(14) 0.8044(17) 1.0243(10) 0.067(6) Uani 0.5 1 d . U P A 1
H60A H 0.5868 0.7619 0.9873 0.101 Uiso 0.5 1 calc R . P A 1
H60B H 0.5835 0.7713 1.0662 0.101 Uiso 0.5 1 calc R . P A 1
H60C H 0.5204 0.8558 1.0282 0.101 Uiso 0.5 1 calc R . P A 1
C60B C 0.5291(17) 0.9487(19) 1.0113(14) 0.086(7) Uani 0.5 1 d . U P A -1
H60D H 0.5119 0.8999 0.9885 0.130 Uiso 0.5 1 calc R . P A -1
H60E H 0.5029 0.9493 1.0595 0.130 Uiso 0.5 1 calc R . P A -1
H60F H 0.4980 1.0088 0.9936 0.130 Uiso 0.5 1 calc R . P A -1
C58B C 0.890(2) 0.962(2) 1.0297(17) 0.071(8) Uani 0.5 1 d D U P A -1
H58D H 0.8575 1.0230 1.0524 0.107 Uiso 0.5 1 calc R . P A -1
H58E H 0.9212 0.9183 1.0613 0.107 Uiso 0.5 1 calc R . P A -1
H58F H 0.9437 0.9674 0.9922 0.107 Uiso 0.5 1 calc R . P A -1
S6B S 0.7045(12) 0.8888(13) 0.8705(6) 0.045(3) Uani 0.5 1 d D U P A -1
O12B O 0.6167(15) 0.8406(14) 0.8748(9) 0.048(4) Uani 0.5 1 d D U P A -1
O11B O 0.7966(14) 0.8159(13) 0.8327(8) 0.053(5) Uani 0.5 1 d D U P A -1
C106 C 0.391(2) 0.8433(18) 0.3269(14) 0.101(7) Uani 0.5 1 d D U P . .
H10P H 0.3518 0.7970 0.3324 0.122 Uiso 0.5 1 calc R . P . .
H10Q H 0.4125 0.8504 0.3700 0.122 Uiso 0.5 1 calc R . P . .
C109 C 0.641(3) 0.699(3) 0.2406(18) 0.140(11) Uani 0.5 1 d D U P . .
H10R H 0.6875 0.6393 0.2495 0.209 Uiso 0.5 1 calc R . P . .
H10S H 0.6242 0.6957 0.1960 0.209 Uiso 0.5 1 calc R . P . .
H10T H 0.6747 0.7478 0.2424 0.209 Uiso 0.5 1 calc R . P . .
C107 C 0.484(2) 0.8092(18) 0.2732(15) 0.119(7) Uani 0.5 1 d D U P . .
H10U H 0.4626 0.8025 0.2299 0.143 Uiso 0.5 1 calc R . P . .
H10V H 0.5239 0.8547 0.2681 0.143 Uiso 0.5 1 calc R . P . .
C105 C 0.3239(16) 0.9328(17) 0.3107(13) 0.102(7) Uani 0.5 1 d D U P . .
H10W H 0.2640 0.9530 0.3467 0.154 Uiso 0.5 1 calc R . P . .
H10X H 0.3619 0.9790 0.3060 0.154 Uiso 0.5 1 calc R . P . .
H10Y H 0.3013 0.9257 0.2685 0.154 Uiso 0.5 1 calc R . P . .
C108 C 0.548(3) 0.719(2) 0.2906(19) 0.141(9) Uani 0.5 1 d D U P . .
H10Z H 0.5635 0.7233 0.3360 0.169 Uiso 0.5 1 calc R . P . .
H H 0.5127 0.6709 0.2894 0.169 Uiso 0.5 1 calc R . P . .

loop_
_atom_site_aniso_label
_atom_site_aniso_U_11
_atom_site_aniso_U_22
_atom_site_aniso_U_33
_atom_site_aniso_U_23
_atom_site_aniso_U_13
_atom_site_aniso_U_12
Zn1 0.0389(4) 0.0316(5) 0.0366(5) -0.0046(3) -0.0082(3) -0.0051(3)
Zn2 0.0394(4) 0.0317(5) 0.0381(5) -0.0063(3) -0.0070(3) -0.0052(3)
Zn3 0.0402(4) 0.0308(5) 0.0394(5) -0.0047(4) -0.0090(3) -0.0050(3)
Zn4 0.0391(4) 0.0328(5) 0.0378(5) -0.0039(3) -0.0085(3) -0.0061(3)
S1 0.0537(11) 0.0338(10) 0.0477(12) -0.0005(9) -0.0032(9) 0.0035(8)
S2 0.0448(9) 0.0385(10) 0.0375(11) -0.0021(8) -0.0085(8) -0.0099(7)
S3 0.0412(9) 0.0369(10) 0.0408(11) -0.0102(8) -0.0092(7) -0.0070(7)
S4 0.0414(9) 0.0336(10) 0.0404(11) -0.0056(8) -0.0080(7) -0.0051(7)
S5 0.0424(9) 0.0320(9) 0.0368(10) -0.0022(7) -0.0068(7) -0.0073(7)
S6A 0.043(3) 0.042(4) 0.031(4) -0.014(3) -0.021(3) -0.001(2)
O1 0.041(3) 0.031(3) 0.057(4) -0.002(2) -0.005(2) -0.004(2)
O2 0.063(3) 0.042(3) 0.043(3) -0.003(3) 0.000(3) 0.011(3)
O3 0.042(3) 0.049(3) 0.054(4) 0.003(3) -0.006(2) -0.013(2)
O4 0.047(3) 0.048(3) 0.042(3) 0.004(2) -0.013(2) -0.010(2)
O5 0.052(3) 0.041(3) 0.039(3) -0.009(2) -0.011(2) -0.008(2)
O6 0.050(3) 0.031(3) 0.048(3) -0.004(2) -0.015(2) -0.005(2)
O7 0.045(3) 0.035(3) 0.066(4) -0.002(3) -0.017(3) -0.002(2)
O8 0.042(3) 0.038(3) 0.054(4) -0.009(2) -0.015(2) -0.005(2)
O9 0.042(3) 0.034(3) 0.040(3) -0.007(2) -0.010(2) -0.007(2)
O10 0.053(3) 0.043(3) 0.032(3) -0.004(2) -0.002(2) -0.016(2)
O11A 0.050(6) 0.032(8) 0.020(7) 0.005(5) -0.016(5) -0.009(6)
O12A 0.054(7) 0.082(15) 0.035(10) -0.008(8) -0.022(7) -0.020(9)
O13 0.035(2) 0.034(3) 0.043(3) -0.004(2) -0.009(2) -0.0030(19)
C104 0.178(16) 0.176(17) 0.191(18) -0.013(16) -0.015(15) -0.032(14)
C1 0.042(4) 0.060(6) 0.063(6) 0.020(5) -0.008(4) 0.000(4)
C2 0.049(4) 0.032(4) 0.062(6) 0.004(4) -0.008(4) -0.009(3)
C103 0.122(10) 0.135(12) 0.125(12) 0.000(10) -0.022(10) -0.012(9)
C3 0.043(4) 0.040(4) 0.048(5) 0.005(3) -0.012(3) -0.003(3)
C4 0.048(4) 0.054(5) 0.056(6) 0.004(4) -0.015(4) 0.006(4)
C5 0.047(5) 0.083(7) 0.056(6) 0.021(5) -0.003(4) 0.007(4)
C6 0.048(5) 0.059(6) 0.082(7) 0.033(5) -0.020(4) -0.017(4)
C7 0.045(4) 0.041(5) 0.059(6) -0.004(4) -0.010(4) -0.006(3)
C8 0.058(5) 0.039(4) 0.048(5) 0.004(4) -0.015(4) -0.012(3)
C9 0.059(6) 0.087(8) 0.058(7) -0.009(5) -0.012(5) 0.022(5)
C10 0.083(8) 0.159(15) 0.067(8) 0.038(9) 0.003(7) 0.044(9)
C11 0.047(4) 0.043(4) 0.042(5) -0.004(3) -0.010(3) -0.007(3)
C12 0.045(4) 0.045(5) 0.049(5) -0.002(4) -0.008(3) -0.017(3)
C13 0.053(5) 0.058(6) 0.054(6) -0.006(4) -0.005(4) -0.026(4)
C14 0.066(5) 0.059(6) 0.057(6) 0.006(4) -0.021(5) -0.033(4)
C15 0.061(5) 0.042(5) 0.068(6) 0.004(4) -0.025(5) -0.021(4)
C16 0.063(5) 0.068(6) 0.043(5) -0.002(4) -0.012(4) -0.027(4)
C17 0.047(5) 0.051(6) 0.096(8) 0.007(5) -0.013(5) -0.009(4)
C18 0.085(8) 0.130(12) 0.057(7) -0.018(7) 0.014(6) -0.048(7)
C19 0.097(8) 0.096(9) 0.086(9) 0.039(7) -0.043(7) -0.063(7)
C20 0.074(6) 0.043(5) 0.100(9) 0.000(5) -0.023(6) -0.006(4)
C21 0.043(4) 0.033(4) 0.041(5) -0.011(3) -0.004(3) -0.006(3)
C22 0.047(4) 0.041(4) 0.046(5) -0.009(4) 0.000(3) -0.008(3)
C23 0.050(4) 0.041(4) 0.045(5) -0.010(4) 0.001(3) -0.012(3)
C24 0.045(4) 0.054(5) 0.051(5) -0.020(4) -0.007(4) -0.015(3)
C102 0.091(7) 0.093(8) 0.089(8) 0.001(7) -0.010(6) -0.031(6)
C25 0.041(4) 0.046(5) 0.038(4) -0.015(3) 0.000(3) -0.009(3)
C26 0.039(4) 0.042(4) 0.044(5) -0.009(3) -0.009(3) -0.004(3)
C101 0.119(9) 0.075(7) 0.094(9) 0.016(7) -0.013(7) -0.023(6)
C27 0.057(5) 0.035(4) 0.057(6) -0.005(4) -0.010(4) -0.007(3)
C100 0.118(10) 0.079(8) 0.100(10) 0.013(7) 0.003(8) -0.017(7)
C28 0.057(5) 0.049(5) 0.076(7) -0.015(5) -0.006(4) -0.021(4)
C29 0.067(6) 0.083(7) 0.052(6) -0.019(5) -0.011(4) -0.038(5)
C30 0.064(5) 0.063(6) 0.040(5) -0.010(4) -0.010(4) -0.022(4)
C31 0.042(4) 0.038(4) 0.038(4) 0.000(3) -0.007(3) -0.004(3)
C32 0.043(4) 0.034(4) 0.054(5) 0.003(4) -0.012(3) -0.004(3)
C33 0.048(4) 0.051(5) 0.060(6) 0.004(4) -0.020(4) -0.005(4)
C34 0.046(4) 0.056(5) 0.046(5) 0.005(4) -0.008(4) 0.002(4)
C35 0.050(4) 0.036(4) 0.054(5) -0.001(4) -0.007(4) -0.005(3)
C36 0.048(4) 0.047(5) 0.047(5) -0.010(4) -0.004(4) 0.004(3)
C37 0.055(5) 0.047(5) 0.086(8) 0.011(5) -0.024(5) -0.015(4)
C38 0.082(7) 0.087(8) 0.064(7) 0.002(6) -0.039(6) -0.012(6)
C39 0.072(6) 0.058(6) 0.089(8) 0.037(6) -0.015(6) -0.005(5)
C40 0.052(5) 0.038(5) 0.100(8) 0.002(5) -0.021(5) -0.009(4)
C41 0.039(4) 0.043(4) 0.037(4) -0.001(3) -0.006(3) -0.010(3)
C42 0.037(4) 0.036(4) 0.038(4) 0.000(3) -0.005(3) -0.006(3)
C43 0.046(4) 0.037(4) 0.040(5) 0.001(3) -0.003(3) -0.006(3)
C44 0.040(4) 0.035(4) 0.061(6) 0.007(4) -0.015(4) -0.011(3)
C45 0.046(4) 0.037(4) 0.051(5) -0.006(4) -0.011(3) -0.007(3)
C46 0.040(4) 0.037(4) 0.049(5) 0.000(3) -0.010(3) -0.004(3)
C47 0.052(4) 0.027(4) 0.044(5) 0.002(3) -0.009(3) -0.007(3)
C48 0.061(5) 0.046(5) 0.056(6) 0.010(4) -0.004(4) -0.012(4)
C49 0.060(5) 0.044(5) 0.066(6) 0.014(4) -0.011(4) -0.019(4)
C50 0.064(5) 0.058(6) 0.060(6) 0.000(4) -0.025(4) -0.023(4)
C51A 0.055(10) 0.019(8) 0.026(7) 0.002(6) -0.011(7) -0.007(7)
C51B 0.064(12) 0.035(11) 0.038(9) 0.007(8) -0.025(9) -0.009(8)
C52A 0.057(10) 0.058(14) 0.020(11) -0.004(12) 0.001(7) -0.014(9)
C52B 0.042(7) 0.034(8) 0.029(10) 0.010(7) -0.005(6) -0.010(5)
C53A 0.052(10) 0.065(19) 0.041(19) -0.014(19) -0.014(8) -0.015(8)
C53B 0.050(10) 0.066(18) 0.048(19) 0.002(16) -0.019(9) -0.013(9)
C54A 0.053(8) 0.062(10) 0.041(9) -0.020(8) -0.013(7) -0.013(7)
C54B 0.064(10) 0.077(12) 0.032(9) -0.006(8) -0.014(7) -0.012(9)
C55A 0.056(8) 0.061(10) 0.028(8) -0.013(7) -0.005(7) -0.018(7)
C55B 0.076(11) 0.067(11) 0.046(10) -0.005(9) -0.017(8) -0.014(9)
C56A 0.081(10) 0.032(8) 0.026(8) 0.005(6) -0.021(7) -0.014(7)
C56B 0.081(11) 0.049(10) 0.057(11) 0.002(8) -0.017(9) -0.016(8)
C57A 0.049(8) 0.045(10) 0.042(10) 0.003(7) -0.016(7) 0.001(7)
C57B 0.065(10) 0.070(13) 0.061(12) 0.004(10) -0.030(9) 0.005(10)
C58A 0.063(16) 0.062(12) 0.056(17) -0.024(10) -0.007(12) -0.018(14)
C59A 0.081(13) 0.082(15) 0.042(11) -0.023(10) 0.005(9) -0.032(11)
C59B 0.18(2) 0.18(2) 0.19(2) -0.003(10) -0.044(11) -0.049(11)
C60A 0.079(13) 0.096(16) 0.037(10) -0.016(10) 0.014(9) -0.057(12)
C60B 0.060(12) 0.100(19) 0.083(18) -0.020(14) 0.002(11) -0.005(11)
C58B 0.082(19) 0.066(13) 0.064(19) -0.008(12) -0.025(15) -0.011(16)
S6B 0.055(4) 0.045(4) 0.034(5) -0.008(3) -0.026(3) -0.001(3)
O12B 0.053(7) 0.071(13) 0.018(8) 0.001(7) 0.000(5) -0.022(8)
O11B 0.058(7) 0.071(13) 0.025(8) -0.006(8) -0.022(6) 0.000(9)
C106 0.121(16) 0.098(14) 0.092(15) -0.008(12) 0.000(12) -0.053(12)
C109 0.17(2) 0.12(2) 0.12(2) -0.016(17) -0.061(18) -0.017(19)
C107 0.136(17) 0.105(15) 0.130(17) -0.014(14) -0.032(13) -0.049(13)
C105 0.122(17) 0.109(16) 0.093(16) -0.011(14) 0.014(13) -0.079(13)
C108 0.16(2) 0.129(18) 0.133(19) 0.026(15) -0.057(15) -0.022(16)

loop_
_atom_type_symbol
_atom_type_description
_atom_type_scat_dispersion_real
_atom_type_scat_dispersion_imag
_atom_type_scat_source
C C 0.0033 0.0016 'International Tables Vol C Tables 4.2.6.8 and 6.1.1.4'
H H 0.0000 0.0000 'International Tables Vol C Tables 4.2.6.8 and 6.1.1.4'
O O 0.0106 0.0060 'International Tables Vol C Tables 4.2.6.8 and 6.1.1.4'
S S 0.1246 0.1234 'International Tables Vol C Tables 4.2.6.8 and 6.1.1.4'
Zn Zn 0.2839 1.4301 'International Tables Vol C Tables 4.2.6.8 and 6.1.1.4'

loop_
_geom_angle_atom_site_label_1
_geom_angle_atom_site_label_2
_geom_angle_atom_site_label_3
_geom_angle
O1 Zn1 O6 105.9(2)
O1 Zn1 O9 110.4(2)
O1 Zn1 O13 111.9(2)
O6 Zn1 O9 107.2(2)
O6 Zn1 O13 114.7(2)
O13 Zn1 O9 106.6(2)
O2 Zn2 O3 107.7(3)
O2 Zn2 O13 112.9(2)
O2 Zn2 O12B 118.3(6)
O3 Zn2 O12B 100.5(5)
O12A Zn2 O2 100.2(6)
O12A Zn2 O3 115.4(7)
O12A Zn2 O13 113.5(7)
O12A Zn2 O12B 19.6(6)
O13 Zn2 O3 107.0(2)
O13 Zn2 O12B 109.2(6)
O4 Zn3 O8 103.0(2)
O4 Zn3 O13 109.7(2)
O5 Zn3 O4 113.5(2)
O5 Zn3 O8 107.7(2)
O5 Zn3 O13 110.9(2)
O8 Zn3 O13 111.8(2)
O7 Zn4 O11A 115.9(4)
O7 Zn4 O13 111.1(2)
O10 Zn4 O7 112.1(2)
O10 Zn4 O11A 94.0(4)
O10 Zn4 O13 113.6(2)
O11A Zn4 O13 109.1(5)
O11B Zn4 O7 100.3(5)
O11B Zn4 O10 109.5(7)
O11B Zn4 O11A 18.2(5)
O11B Zn4 O13 109.4(6)
O1 S1 C1 104.7(4)
O2 S1 O1 107.6(3)
O2 S1 C1 104.8(4)
O3 S2 O4 106.4(3)
O3 S2 C11 102.5(4)
O4 S2 C11 104.1(3)
O5 S3 C21 103.4(3)
O6 S3 O5 108.2(3)
O6 S3 C21 103.6(3)
O7 S4 O8 106.4(3)
O7 S4 C31 101.7(3)
O8 S4 C31 102.2(3)
O9 S5 C41 101.7(3)
O10 S5 O9 106.5(3)
O10 S5 C41 103.8(3)
O11A S6A O12A 99.0(13)
O11A S6A C51A 109.4(10)
O11A S6A C51B 129.9(12)
O11A S6A O12B 103.8(14)
O11A S6A O11B 23.3(7)
O12A S6A C51A 121.5(12)
O12A S6A C51B 115.3(14)
O12A S6A O12B 23.7(7)
C51B S6A C51A 21.1(5)
C51B S6A O12B 96.1(12)
O12B S6A C51A 98.5(10)
O11B S6A O12A 102.4(14)
O11B S6A C51A 88.5(10)
O11B S6A C51B 109.7(12)
O11B S6A O12B 97.5(15)
S1 O1 Zn1 135.0(4)
S1 O2 Zn2 136.1(3)
S2 O3 Zn2 122.7(3)
S2 O4 Zn3 128.5(3)
S3 O5 Zn3 138.9(4)
S3 O6 Zn1 134.0(4)
S4 O7 Zn4 124.3(3)
S4 O8 Zn3 119.2(3)
S5 O9 Zn1 124.6(3)
S5 O10 Zn4 128.2(3)
S6A O11A Zn4 138.1(13)
S6B O11A Zn4 134.5(14)
S6B O11A S6A 10.9(9)
O11B O11A Zn4 77(3)
O11B O11A S6A 81(3)
O11B O11A S6B 88(3)
S6A O12A Zn2 139.4(15)
S6B O12A Zn2 134.6(16)
S6B O12A S6A 9.3(9)
O12B O12A Zn2 88(3)
O12B O12A S6A 85(3)
O12B O12A S6B 93(3)
Zn1 O13 Zn3 109.7(2)
Zn1 O13 Zn4 106.8(3)
Zn2 O13 Zn1 110.4(2)
Zn2 O13 Zn3 108.2(3)
Zn2 O13 Zn4 110.3(2)
Zn3 O13 Zn4 111.5(2)
H10D C104 H10E 109.5
H10D C104 H10F 109.5
H10E C104 H10F 109.5
C103 C104 H10D 109.5
C103 C104 H10E 109.5
C103 C104 H10F 109.5
C2 C1 S1 101.5(6)
C2 C1 C5 103.3(7)
C2 C1 C6 118.6(9)
C5 C1 S1 100.3(7)
C5 C1 C6 118.4(9)
C6 C1 S1 112.1(6)
C3 C2 C1 107.9(8)
C3 C2 C7 130.7(9)
C7 C2 C1 121.3(7)
C104 C103 H10G 110.4
C104 C103 H10H 110.4
C104 C103 C102 106.6(15)
H10G C103 H10H 108.6
C102 C103 H10G 110.4
C102 C103 H10H 110.4
C2 C3 C4 110.8(8)
C2 C3 C8 126.1(8)
C4 C3 C8 123.0(7)
C3 C4 C9 124.4(8)
C5 C4 C3 108.7(8)
C5 C4 C9 126.8(9)
C4 C5 C1 108.5(9)
C4 C5 C10 128.5(9)
C10 C5 C1 122.9(9)
C1 C6 H6A 109.5
C1 C6 H6B 109.5
C1 C6 H6C 109.5
H6A C6 H6B 109.5
H6A C6 H6C 109.5
H6B C6 H6C 109.5
C2 C7 H7A 109.5
C2 C7 H7B 109.5
C2 C7 H7C 109.5
H7A C7 H7B 109.5
H7A C7 H7C 109.5
H7B C7 H7C 109.5
C3 C8 H8A 109.5
C3 C8 H8B 109.5
C3 C8 H8C 109.5
H8A C8 H8B 109.5
H8A C8 H8C 109.5
H8B C8 H8C 109.5
C4 C9 H9A 109.5
C4 C9 H9B 109.5
C4 C9 H9C 109.5
H9A C9 H9B 109.5
H9A C9 H9C 109.5
H9B C9 H9C 109.5
C5 C10 H10A 109.5
C5 C10 H10B 109.5
C5 C10 H10C 109.5
H10A C10 H10B 109.5
H10A C10 H10C 109.5
H10B C10 H10C 109.5
C12 C11 S2 103.2(5)
C12 C11 C16 115.8(7)
C15 C11 S2 103.9(6)
C15 C11 C12 104.8(8)
C15 C11 C16 116.8(7)
C16 C11 S2 110.8(6)
C13 C12 C11 107.0(8)
C13 C12 C17 128.0(8)
C17 C12 C11 125.0(8)
C12 C13 C14 109.8(8)
C12 C13 C18 124.9(9)
C14 C13 C18 125.3(10)
C13 C14 C19 123.7(10)
C15 C14 C13 109.5(9)
C15 C14 C19 126.8(10)
C11 C15 C20 123.2(9)
C14 C15 C11 108.7(8)
C14 C15 C20 128.1(10)
C11 C16 H16A 109.5
C11 C16 H16B 109.5
C11 C16 H16C 109.5
H16A C16 H16B 109.5
H16A C16 H16C 109.5
H16B C16 H16C 109.5
C12 C17 H17A 109.5
C12 C17 H17B 109.5
C12 C17 H17C 109.5
H17A C17 H17B 109.5
H17A C17 H17C 109.5
H17B C17 H17C 109.5
C13 C18 H18A 109.5
C13 C18 H18B 109.5
C13 C18 H18C 109.5
H18A C18 H18B 109.5
H18A C18 H18C 109.5
H18B C18 H18C 109.5
C14 C19 H19A 109.5
C14 C19 H19B 109.5
C14 C19 H19C 109.5
H19A C19 H19B 109.5
H19A C19 H19C 109.5
H19B C19 H19C 109.5
C15 C20 H20A 109.5
C15 C20 H20B 109.5
C15 C20 H20C 109.5
H20A C20 H20B 109.5
H20A C20 H20C 109.5
H20B C20 H20C 109.5
C22 C21 S3 102.4(5)
C22 C21 C26 118.4(7)
C25 C21 S3 102.3(5)
C25 C21 C22 103.9(6)
C25 C21 C26 116.3(7)
C26 C21 S3 111.4(5)
C23 C22 C21 107.8(8)
C23 C22 C27 128.6(8)
C27 C22 C21 123.6(7)
C22 C23 C24 110.2(7)
C22 C23 C28 125.1(9)
C24 C23 C28 124.8(8)
C23 C24 C29 124.5(8)
C25 C24 C23 108.8(8)
C25 C24 C29 126.7(9)
C103 C102 H10I 109.2
C103 C102 H10J 109.2
C103 C102 C101 112.1(13)
H10I C102 H10J 107.9
C101 C102 H10I 109.2
C101 C102 H10J 109.2
C24 C25 C21 109.1(8)
C24 C25 C30 127.2(8)
C30 C25 C21 123.6(7)
C21 C26 H26A 109.5
C21 C26 H26B 109.5
C21 C26 H26C 109.5
H26A C26 H26B 109.5
H26A C26 H26C 109.5
H26B C26 H26C 109.5
C102 C101 H10K 108.7
C102 C101 H10L 108.7
H10K C101 H10L 107.6
C100 C101 C102 114.1(12)
C100 C101 H10K 108.7
C100 C101 H10L 108.7
C22 C27 H27A 109.5
C22 C27 H27B 109.5
C22 C27 H27C 109.5
H27A C27 H27B 109.5
H27A C27 H27C 109.5
H27B C27 H27C 109.5
C101 C100 H10M 109.5
C101 C100 H10N 109.5
C101 C100 H10O 109.5
H10M C100 H10N 109.5
H10M C100 H10O 109.5
H10N C100 H10O 109.5
C23 C28 H28A 109.5
C23 C28 H28B 109.5
C23 C28 H28C 109.5
H28A C28 H28B 109.5
H28A C28 H28C 109.5
H28B C28 H28C 109.5
C24 C29 H29A 109.5
C24 C29 H29B 109.5
C24 C29 H29C 109.5
H29A C29 H29B 109.5
H29A C29 H29C 109.5
H29B C29 H29C 109.5
C25 C30 H30A 109.5
C25 C30 H30B 109.5
C25 C30 H30C 109.5
H30A C30 H30B 109.5
H30A C30 H30C 109.5
H30B C30 H30C 109.5
C32 C31 S4 105.3(5)
C32 C31 C35 103.8(7)
C32 C31 C36 116.0(7)
C35 C31 S4 105.0(5)
C36 C31 S4 110.3(5)
C36 C31 C35 115.3(7)
C33 C32 C31 107.8(7)
C33 C32 C37 128.8(8)
C37 C32 C31 123.4(8)
C32 C33 C34 110.4(8)
C32 C33 C38 125.5(9)
C34 C33 C38 124.2(9)
C33 C34 C39 124.6(9)
C35 C34 C33 109.9(8)
C35 C34 C39 125.4(10)
C34 C35 C31 108.1(8)
C34 C35 C40 128.6(9)
C40 C35 C31 123.0(8)
C31 C36 H36A 109.5
C31 C36 H36B 109.5
C31 C36 H36C 109.5
H36A C36 H36B 109.5
H36A C36 H36C 109.5
H36B C36 H36C 109.5
C32 C37 H37A 109.5
C32 C37 H37B 109.5
C32 C37 H37C 109.5
H37A C37 H37B 109.5
H37A C37 H37C 109.5
H37B C37 H37C 109.5
C33 C38 H38A 109.5
C33 C38 H38B 109.5
C33 C38 H38C 109.5
H38A C38 H38B 109.5
H38A C38 H38C 109.5
H38B C38 H38C 109.5
C34 C39 H39A 109.5
C34 C39 H39B 109.5
C34 C39 H39C 109.5
H39A C39 H39B 109.5
H39A C39 H39C 109.5
H39B C39 H39C 109.5
C35 C40 H40A 109.5
C35 C40 H40B 109.5
C35 C40 H40C 109.5
H40A C40 H40B 109.5
H40A C40 H40C 109.5
H40B C40 H40C 109.5
C42 C41 S5 102.7(5)
C45 C41 S5 102.8(5)
C45 C41 C42 103.7(7)
C46 C41 S5 111.3(5)
C46 C41 C42 116.7(6)
C46 C41 C45 117.8(7)
C43 C42 C41 107.8(7)
C43 C42 C47 128.9(7)
C47 C42 C41 123.3(7)
C42 C43 C44 110.4(7)
C42 C43 C48 126.8(8)
C44 C43 C48 122.8(7)
C43 C44 C49 123.7(8)
C45 C44 C43 109.7(7)
C45 C44 C49 126.6(8)
C44 C45 C41 108.1(7)
C44 C45 C50 129.4(8)
C50 C45 C41 122.4(8)
C41 C46 H46A 109.5
C41 C46 H46B 109.5
C41 C46 H46C 109.5
H46A C46 H46B 109.5
H46A C46 H46C 109.5
H46B C46 H46C 109.5
C42 C47 H47A 109.5
C42 C47 H47B 109.5
C42 C47 H47C 109.5
H47A C47 H47B 109.5
H47A C47 H47C 109.5
H47B C47 H47C 109.5
C43 C48 H48A 109.5
C43 C48 H48B 109.5
C43 C48 H48C 109.5
H48A C48 H48B 109.5
H48A C48 H48C 109.5
H48B C48 H48C 109.5
C44 C49 H49A 109.5
C44 C49 H49B 109.5
C44 C49 H49C 109.5
H49A C49 H49B 109.5
H49A C49 H49C 109.5
H49B C49 H49C 109.5
C45 C50 H50A 109.5
C45 C50 H50B 109.5
C45 C50 H50C 109.5
H50A C50 H50B 109.5
H50A C50 H50C 109.5
H50B C50 H50C 109.5
S6A C51A S6B 2.6(11)
C51B C51A S6A 55.4(16)
C51B C51A C52A 91(2)
C51B C51A C52B 94(3)
C51B C51A C55A 51(2)
C51B C51A C56A 146(3)
C51B C51A C56B 92(3)
C51B C51A S6B 57.2(16)
C52A C51A S6A 92.8(18)
C52A C51A S6B 94.7(19)
C52B C51A S6A 102.9(19)
C52B C51A C52A 11(3)
C52B C51A C55A 99.1(14)
C52B C51A C56A 119.7(17)
C52B C51A S6B 105.0(19)
C55A C51A S6A 103.5(12)
C55A C51A C52A 105.5(10)
C55A C51A C56A 120.4(14)
C55A C51A S6B 104.6(12)
C56A C51A S6A 108.8(11)
C56A C51A C52A 120.9(17)
C56A C51A S6B 106.3(10)
C56B C51A S6A 102.0(14)
C56B C51A C52A 164(2)
C56B C51A C52B 153(2)
C56B C51A C55A 65.1(13)
C56B C51A C56A 60.2(13)
C56B C51A S6B 100.3(13)
S6A C51B C52A 97.9(17)
S6A C51B C54A 140.5(14)
S6A C51B S6B 2.5(11)
C51A C51B S6A 103.4(18)
C51A C51B C52A 65(2)
C51A C51B C52B 60(2)
C51A C51B C54A 110.6(18)
C51A C51B C55A 102(2)
C51A C51B C55B 153(2)
C51A C51B C56B 61(2)
C51A C51B S6B 104.7(19)
C52A C51B C54A 79.6(11)
C52A C51B S6B 100.4(16)
C52B C51B S6A 107.9(19)
C52B C51B C52A 11(3)
C52B C51B C54A 74.3(11)
C52B C51B S6B 110.4(18)
C55A C51B S6A 146.5(18)
C55A C51B C52A 112.4(17)
C55A C51B C52B 103.5(17)
C55A C51B C54A 41.2(10)
C55A C51B C55B 57.2(14)
C55A C51B C56B 67.2(15)
C55A C51B S6B 144.1(17)
C55B C51B S6A 102.7(14)
C55B C51B C52A 104.4(14)
C55B C51B C52B 104.9(10)
C55B C51B C54A 42.5(10)
C55B C51B C56B 116.7(17)
C55B C51B S6B 101.7(13)
C56B C51B S6A 107.9(13)
C56B C51B C52A 123.8(19)
C56B C51B C52B 115.7(19)
C56B C51B C54A 105.8(13)
C56B C51B S6B 106.5(13)
S6B C51B C54A 140.5(13)
C51A C52A C51B 24.0(6)
C53A C52A C51A 105.2(17)
C53A C52A C51B 90.2(12)
C53A C52A C57A 130(2)
C53A C52A C57B 132(4)
C53B C52A C51A 118.5(17)
C53B C52A C51B 99.3(15)
C53B C52A C53A 18(5)
C53B C52A C57A 120(2)
C53B C52A C57B 137(3)
C57A C52A C51A 121.8(16)
C57A C52A C51B 139.3(18)
C57B C52A C51A 92(2)
C57B C52A C51B 116(2)
C57B C52A C57A 40.6(12)
C51A C52B C51B 26.4(7)
C51A C52B C57A 119.8(18)
C51A C52B C57B 99.7(18)
C51B C52B C57A 133(2)
C53A C52B C51A 121.5(17)
C53A C52B C51B 99.5(15)
C53A C52B C53B 18(5)
C53A C52B C57A 117(2)
C53A C52B C57B 135(2)
C53B C52B C51A 130.4(17)
C53B C52B C51B 104.8(17)
C53B C52B C57A 103(2)
C53B C52B C57B 130(2)
C57B C52B C51B 124.5(18)
C57B C52B C57A 36.5(12)
C52A C53A C54A 112.0(14)
C52A C53A C54B 116(4)
C52A C53A C58A 127(2)
C52A C53A C58B 106(2)
C52B C53A C52A 15(3)
C52B C53A C54A 100.7(19)
C52B C53A C54B 118(3)
C52B C53A C58A 137.3(18)
C52B C53A C58B 116.4(18)
C54A C53A C58B 142.1(19)
C54B C53A C54A 52.6(13)
C54B C53A C58A 96(2)
C54B C53A C58B 111(3)
C58A C53A C54A 121.3(18)
C58A C53A C58B 21.0(12)
C52A C53B C52B 15(3)
C52A C53B C54A 97(2)
C52A C53B C54B 118(2)
C52A C53B C58A 143(3)
C52A C53B C58B 121(2)
C52B C53B C54A 84(2)
C52B C53B C54B 112.2(13)
C52B C53B C58A 144(4)
C52B C53B C58B 127(3)
C54B C53B C54A 45.2(11)
C58A C53B C54A 108(3)
C58A C53B C54B 98.9(17)
C58A C53B C58B 24.1(13)
C58B C53B C54A 130(3)
C58B C53B C54B 120.3(19)
C53A C54A C51B 75.7(13)
C53A C54A C53B 9(4)
C53B C54A C51B 73.7(11)
C54B C54A C51B 86.6(10)
C54B C54A C53A 63(3)
C54B C54A C53B 54.2(17)
C54B C54A C55A 115.2(16)
C54B C54A C55B 60.3(13)
C54B C54A C59A 86.5(15)
C55A C54A C51B 35.7(10)
C55A C54A C53A 107.5(12)
C55A C54A C53B 107.6(14)
C55A C54A C59A 128.3(16)
C55B C54A C51B 49.0(9)
C55B C54A C53A 99(3)
C55B C54A C53B 91(2)
C55B C54A C55A 58.7(13)
C55B C54A C59A 104.8(16)
C59A C54A C51B 152.2(14)
C59A C54A C53A 123.9(16)
C59A C54A C53B 122.2(14)
C53A C54B C53B 16(4)
C53A C54B C59A 100(3)
C53A C54B C59B 127(2)
C53B C54B C59A 115(3)
C53B C54B C59B 128(2)
C54A C54B C53A 65(2)
C54A C54B C53B 81(2)
C54A C54B C55B 60.1(13)
C54A C54B C59A 49.3(11)
C54A C54B C59B 107.2(17)
C55B C54B C53A 100.0(16)
C55B C54B C53B 107.1(12)
C55B C54B C59A 83.8(14)
C55B C54B C59B 122(2)
C59B C54B C59A 58.4(14)
C51A C55A C56B 52.7(12)
C51B C55A C51A 27.0(9)
C51B C55A C54A 103.2(17)
C51B C55A C55B 73.3(15)
C51B C55A C56B 67.3(14)
C51B C55A C60A 125.2(16)
C54A C55A C51A 109.6(12)
C54A C55A C56B 157.4(16)
C54A C55A C60A 127.2(14)
C55B C55A C51A 98.9(12)
C55B C55A C54A 60.6(12)
C55B C55A C56B 129.8(16)
C55B C55A C60A 111.0(16)
C60A C55A C51A 123.1(13)
C60A C55A C56B 71.2(13)
C51B C55B C60B 123.5(17)
C54A C55B C51B 88.6(13)
C54A C55B C54B 59.6(14)
C54A C55B C60B 119(2)
C54B C55B C51B 109.6(12)
C54B C55B C60B 126.9(17)
C55A C55B C51B 49.4(10)
C55A C55B C54A 60.7(13)
C55A C55B C54B 116.3(15)
C55A C55B C60B 100.0(17)
C51A C56A H56A 109.5
C51A C56A H56B 109.5
C51A C56A H56C 109.5
H56A C56A H56B 109.5
H56A C56A H56C 109.5
H56B C56A H56C 109.5
C56B C56A C51A 54.6(12)
C56B C56A H56A 152.3
C56B C56A H56B 97.9
C56B C56A H56C 63.7
C51A C56B C51B 26.9(8)
C51A C56B C55A 62.3(12)
C51A C56B C56A 65.2(14)
C51A C56B H56D 85.5
C51A C56B H56E 131.3
C51A C56B H56F 108.0
C51A C56B C60A 114.9(16)
C51B C56B H56D 109.5
C51B C56B H56E 109.5
C51B C56B H56F 109.5
C51B C56B C60A 92.3(14)
C55A C56B C51B 45.5(11)
C55A C56B H56D 143.5
C55A C56B H56E 104.9
C55A C56B H56F 68.9
C55A C56B C60A 53.4(11)
C56A C56B C51B 90.7(16)
C56A C56B C55A 122.5(17)
C56A C56B H56D 21.3
C56A C56B H56E 127.2
C56A C56B H56F 108.3
C56A C56B C60A 166.2(19)
H56D C56B H56E 109.5
H56D C56B H56F 109.5
H56E C56B H56F 109.5
C60A C56B H56D 158.0
C60A C56B H56E 64.1
C60A C56B H56F 58.0
C52A C57A C52B 9(3)
C52A C57A H57A 109.5
C52A C57A H57B 109.5
C52A C57A H57C 109.5
C52B C57A H57A 107.7
C52B C57A H57B 118.1
C52B C57A H57C 102.3
H57A C57A H57B 109.5
H57A C57A H57C 109.5
H57B C57A H57C 109.5
C57B C57A C52A 69(2)
C57B C57A C52B 59.8(14)
C57B C57A H57A 79.0
C57B C57A H57B 171.1
C57B C57A H57C 64.1
C52A C57B C52B 13(3)
C52A C57B H57D 115.9
C52A C57B H57E 96.2
C52A C57B H57F 115.4
C52B C57B H57D 109.5
C52B C57B H57E 109.5
C52B C57B H57F 109.5
C57A C57B C52A 70.5(19)
C57A C57B C52B 83.6(19)
C57A C57B H57D 129.4
C57A C57B H57E 27.5
C57A C57B H57F 111.3
H57D C57B H57E 109.5
H57D C57B H57F 109.5
H57E C57B H57F 109.5
C53A C58A H58A 109.5
C53A C58A H58B 109.5
C53A C58A H58C 109.5
C53B C58A C53A 16(4)
C53B C58A H58A 120.3
C53B C58A H58B 112.9
C53B C58A H58C 93.9
H58A C58A H58B 109.5
H58A C58A H58C 109.5
H58B C58A H58C 109.5
C58B C58A C53A 98(2)
C58B C58A C53B 88(3)
C58B C58A H58A 151.6
C58B C58A H58B 51.5
C58B C58A H58C 66.9
C54A C59A C54B 44.2(11)
C54A C59A H59A 109.5
C54A C59A H59B 109.5
C54A C59A H59C 109.5
C54A C59A C59B 96.7(19)
C54B C59A H59A 85.1
C54B C59A H59B 84.7
C54B C59A H59C 153.6
H59A C59A H59B 109.5
H59A C59A H59C 109.5
H59B C59A H59C 109.5
C59B C59A C54B 52.9(15)
C59B C59A H59A 53.2
C59B C59A H59B 65.9
C59B C59A H59C 153.0
C54B C59B C59A 69(2)
C54B C59B H59D 109.5
C54B C59B H59E 109.5
C54B C59B H59F 109.5
C59A C59B H59D 125.9
C59A C59B H59E 122.3
C59A C59B H59F 40.7
H59D C59B H59E 109.5
H59D C59B H59F 109.5
H59E C59B H59F 109.5
C55A C60A C56B 55.4(10)
C55A C60A H60A 109.5
C55A C60A H60B 109.5
C55A C60A H60C 109.5
C56B C60A H60A 55.9
C56B C60A H60B 113.1
C56B C60A H60C 137.4
H60A C60A H60B 109.5
H60A C60A H60C 109.5
H60B C60A H60C 109.5
C55B C60B H60D 109.5
C55B C60B H60E 109.5
C55B C60B H60F 109.5
H60D C60B H60E 109.5
H60D C60B H60F 109.5
H60E C60B H60F 109.5
C53A C58B H58D 110.1
C53A C58B H58E 97.3
C53A C58B H58F 120.2
C53B C58B C53A 13(4)
C53B C58B H58D 109.5
C53B C58B H58E 109.5
C53B C58B H58F 109.5
C58A C58B C53A 61.3(19)
C58A C58B C53B 68(3)
C58A C58B H58D 55.3
C58A C58B H58E 90.8
C58A C58B H58F 158.6
H58D C58B H58E 109.5
H58D C58B H58F 109.5
H58E C58B H58F 109.5
O11A S6B C51A 100.2(10)
O11A S6B C51B 117.4(12)
O11A S6B O12B 114.0(16)
O11A S6B O11B 24.1(7)
O12A S6B O11A 114.3(16)
O12A S6B C51A 114.1(14)
O12A S6B C51B 108.5(13)
O12A S6B O12B 25.1(8)
O12A S6B O11B 113.0(18)
C51B S6B C51A 18.1(5)
O12B S6B C51A 90.2(11)
O12B S6B C51B 88.2(11)
O11B S6B C51A 79.3(10)
O11B S6B C51B 97.4(12)
O11B S6B O12B 102.3(17)
S6A O12B Zn2 126.4(10)
O12A O12B Zn2 72(3)
O12A O12B S6A 71(3)
O12A O12B S6B 62(3)
S6B O12B Zn2 116.8(10)
S6B O12B S6A 10.2(8)
S6A O11B Zn4 140.1(12)
O11A O11B Zn4 85(3)
O11A O11B S6A 76(3)
O11A O11B S6B 68(3)
S6B O11B Zn4 129.7(11)
S6B O11B S6A 11.2(8)
H10P C106 H10Q 108.0
C107 C106 H10P 109.3
C107 C106 H10Q 109.3
C105 C106 H10P 109.3
C105 C106 H10Q 109.3
C105 C106 C107 111.5(19)
H10R C109 H10S 109.5
H10R C109 H10T 109.5
H10S C109 H10T 109.5
C108 C109 H10R 109.5
C108 C109 H10S 109.5
C108 C109 H10T 109.5
C106 C107 H10U 109.7
C106 C107 H10V 109.7
H10U C107 H10V 108.2
C108 C107 C106 110(2)
C108 C107 H10U 109.7
C108 C107 H10V 109.7
C106 C105 H10W 109.5
C106 C105 H10X 109.5
C106 C105 H10Y 109.5
H10W C105 H10X 109.5
H10W C105 H10Y 109.5
H10X C105 H10Y 109.5
C109 C108 C107 105(2)
C109 C108 H10Z 110.7
C109 C108 H 110.7
C107 C108 H10Z 110.7
C107 C108 H 110.7
H10Z C108 H 108.8

loop_
_geom_bond_atom_site_label_1
_geom_bond_atom_site_label_2
_geom_bond_distance
Zn1 O1 1.939(5)
Zn1 O6 1.943(5)
Zn1 O9 1.969(5)
Zn1 O13 1.958(6)
Zn2 O2 1.938(6)
Zn2 O3 1.972(6)
Zn2 O12A 1.896(19)
Zn2 O13 1.949(5)
Zn2 O12B 1.989(19)
Zn3 O4 1.946(6)
Zn3 O5 1.939(5)
Zn3 O8 1.957(5)
Zn3 O13 1.962(5)
Zn4 O7 1.962(5)
Zn4 O10 1.949(6)
Zn4 O11A 1.977(16)
Zn4 O13 1.983(5)
Zn4 O11B 1.931(17)
S1 O1 1.528(5)
S1 O2 1.524(7)
S1 C1 1.879(9)
S2 O3 1.525(6)
S2 O4 1.531(6)
S2 C11 1.866(9)
S3 O5 1.526(6)
S3 O6 1.519(6)
S3 C21 1.853(7)
S4 O7 1.525(7)
S4 O8 1.528(6)
S4 C31 1.854(7)
S5 O9 1.532(5)
S5 O10 1.522(6)
S5 C41 1.863(7)
S6A O11A 1.519(8)
S6A O12A 1.573(10)
S6A C51A 1.870(11)
S6A C51B 1.58(2)
S6A O12B 1.65(3)
S6A O11B 1.54(3)
O11A S6B 1.41(3)
O11A O11B 0.618(17)
O12A S6B 1.39(3)
O12A O12B 0.67(2)
C104 H10D 0.9800
C104 H10E 0.9800
C104 H10F 0.9800
C104 C103 1.455(17)
C1 C2 1.505(14)
C1 C5 1.505(13)
C1 C6 1.520(14)
C2 C3 1.337(11)
C2 C7 1.499(12)
C103 H10G 0.9900
C103 H10H 0.9900
C103 C102 1.47(2)
C3 C4 1.450(13)
C3 C8 1.511(12)
C4 C5 1.352(13)
C4 C9 1.517(12)
C5 C10 1.468(17)
C6 H6A 0.9800
C6 H6B 0.9800
C6 H6C 0.9800
C7 H7A 0.9800
C7 H7B 0.9800
C7 H7C 0.9800
C8 H8A 0.9800
C8 H8B 0.9800
C8 H8C 0.9800
C9 H9A 0.9800
C9 H9B 0.9800
C9 H9C 0.9800
C10 H10A 0.9800
C10 H10B 0.9800
C10 H10C 0.9800
C11 C12 1.507(11)
C11 C15 1.490(13)
C11 C16 1.514(12)
C12 C13 1.356(13)
C12 C17 1.480(13)
C13 C14 1.471(14)
C13 C18 1.542(14)
C14 C15 1.334(14)
C14 C19 1.504(15)
C15 C20 1.495(13)
C16 H16A 0.9800
C16 H16B 0.9800
C16 H16C 0.9800
C17 H17A 0.9800
C17 H17B 0.9800
C17 H17C 0.9800
C18 H18A 0.9800
C18 H18B 0.9800
C18 H18C 0.9800
C19 H19A 0.9800
C19 H19B 0.9800
C19 H19C 0.9800
C20 H20A 0.9800
C20 H20B 0.9800
C20 H20C 0.9800
C21 C22 1.519(12)
C21 C25 1.509(12)
C21 C26 1.536(11)
C22 C23 1.356(12)
C22 C27 1.480(13)
C23 C24 1.482(14)
C23 C28 1.497(12)
C24 C25 1.353(12)
C24 C29 1.493(13)
C102 H10I 0.9900
C102 H10J 0.9900
C102 C101 1.506(19)
C25 C30 1.498(13)
C26 H26A 0.9800
C26 H26B 0.9800
C26 H26C 0.9800
C101 H10K 0.9900
C101 H10L 0.9900
C101 C100 1.478(18)
C27 H27A 0.9800
C27 H27B 0.9800
C27 H27C 0.9800
C100 H10M 0.9800
C100 H10N 0.9800
C100 H10O 0.9800
C28 H28A 0.9800
C28 H28B 0.9800
C28 H28C 0.9800
C29 H29A 0.9800
C29 H29B 0.9800
C29 H29C 0.9800
C30 H30A 0.9800
C30 H30B 0.9800
C30 H30C 0.9800
C31 C32 1.508(11)
C31 C35 1.522(12)
C31 C36 1.516(12)
C32 C33 1.352(13)
C32 C37 1.498(13)
C33 C34 1.455(14)
C33 C38 1.533(13)
C34 C35 1.341(13)
C34 C39 1.519(14)
C35 C40 1.510(13)
C36 H36A 0.9800
C36 H36B 0.9800
C36 H36C 0.9800
C37 H37A 0.9800
C37 H37B 0.9800
C37 H37C 0.9800
C38 H38A 0.9800
C38 H38B 0.9800
C38 H38C 0.9800
C39 H39A 0.9800
C39 H39B 0.9800
C39 H39C 0.9800
C40 H40A 0.9800
C40 H40B 0.9800
C40 H40C 0.9800
C41 C42 1.528(11)
C41 C45 1.520(11)
C41 C46 1.503(11)
C42 C43 1.335(12)
C42 C47 1.511(11)
C43 C44 1.478(12)
C43 C48 1.562(13)
C44 C45 1.346(13)
C44 C49 1.503(12)
C45 C50 1.484(13)
C46 H46A 0.9800
C46 H46B 0.9800
C46 H46C 0.9800
C47 H47A 0.9800
C47 H47B 0.9800
C47 H47C 0.9800
C48 H48A 0.9800
C48 H48B 0.9800
C48 H48C 0.9800
C49 H49A 0.9800
C49 H49B 0.9800
C49 H49C 0.9800
C50 H50A 0.9800
C50 H50B 0.9800
C50 H50C 0.9800
C51A C51B 0.693(15)
C51A C52A 1.55(2)
C51A C52B 1.35(3)
C51A C55A 1.49(2)
C51A C56A 1.49(2)
C51A C56B 1.34(3)
C51A S6B 2.15(2)
C51B C52A 1.71(3)
C51B C52B 1.55(2)
C51B C54A 1.98(2)
C51B C55A 1.18(2)
C51B C55B 1.49(2)
C51B C56B 1.53(3)
C51B S6B 1.872(11)
C52A C53A 1.34(2)
C52A C53B 1.28(4)
C52A C57A 1.472(18)
C52A C57B 1.46(3)
C52B C53A 1.28(3)
C52B C53B 1.34(2)
C52B C57A 1.70(3)
C52B C57B 1.475(19)
C53A C54A 1.52(3)
C53A C54B 1.48(5)
C53A C58A 1.50(2)
C53A C58B 1.69(3)
C53B C54A 1.85(4)
C53B C54B 1.52(3)
C53B C58A 1.39(3)
C53B C58B 1.50(2)
C54A C54B 1.33(3)
C54A C55A 1.336(19)
C54A C55B 1.33(3)
C54A C59A 1.45(2)
C54B C55B 1.34(2)
C54B C59A 1.90(3)
C54B C59B 1.63(5)
C55A C55B 1.31(3)
C55A C56B 1.53(2)
C55A C60A 1.49(2)
C55B C60B 1.54(3)
C56A H56A 0.9800
C56A H56B 0.9800
C56A H56C 0.9800
C56A C56B 1.43(3)
C56B H56D 0.9800
C56B H56E 0.9800
C56B H56F 0.9800
C56B C60A 1.76(3)
C57A H57A 0.9800
C57A H57B 0.9800
C57A H57C 0.9800
C57A C57B 1.02(3)
C57B H57D 0.9800
C57B H57E 0.9800
C57B H57F 0.9800
C58A H58A 0.9800
C58A H58B 0.9800
C58A H58C 0.9800
C58A C58B 0.61(3)
C59A H59A 0.9800
C59A H59B 0.9800
C59A H59C 0.9800
C59A C59B 1.74(4)
C59B H59D 0.9800
C59B H59E 0.9800
C59B H59F 0.9800
C60A H60A 0.9800
C60A H60B 0.9800
C60A H60C 0.9800
C60B H60D 0.9800
C60B H60E 0.9800
C60B H60F 0.9800
C58B H58D 0.9800
C58B H58E 0.9800
C58B H58F 0.9800
S6B O12B 1.573(11)
S6B O11B 1.516(9)
C106 H10P 0.9900
C106 H10Q 0.9900
C106 C107 1.50(2)
C106 C105 1.474(19)
C109 H10R 0.9800
C109 H10S 0.9800
C109 H10T 0.9800
C109 C108 1.450(19)
C107 H10U 0.9900
C107 H10V 0.9900
C107 C108 1.47(2)
C105 H10W 0.9800
C105 H10X 0.9800
C105 H10Y 0.9800
C108 H10Z 0.9900
C108 H 0.9900

loop_
_geom_torsion_atom_site_label_1
_geom_torsion_atom_site_label_2
_geom_torsion_atom_site_label_3
_geom_torsion_atom_site_label_4
_geom_torsion
Zn2 O12A S6B O11A 5(3)
Zn2 O12A S6B C51A -109.1(17)
Zn2 O12A S6B C51B -127.6(16)
Zn2 O12A S6B O12B -90(4)
Zn2 O12A S6B O11B -21(3)
Zn2 O12A O12B S6A 140.0(12)
Zn2 O12A O12B S6B 134.5(16)
Zn4 O11A S6B O12A -23(2)
Zn4 O11A S6B C51A 99.4(13)
Zn4 O11A S6B C51B 105.6(16)
Zn4 O11A S6B O12B 4.5(19)
Zn4 O11A S6B O11B 69(3)
Zn4 O11A O11B S6A -144.5(8)
Zn4 O11A O11B S6B -136.7(9)
S1 C1 C2 C3 -95.4(7)
S1 C1 C2 C7 87.1(8)
S1 C1 C5 C4 95.7(9)
S1 C1 C5 C10 -87.9(14)
S2 C11 C12 C13 -103.4(7)
S2 C11 C12 C17 78.0(9)
S2 C11 C15 C14 102.8(7)
S2 C11 C15 C20 -79.3(9)
S3 C21 C22 C23 102.0(6)
S3 C21 C22 C27 -77.5(8)
S3 C21 C25 C24 -102.1(6)
S3 C21 C25 C30 75.6(8)
S4 C31 C32 C33 109.2(7)
S4 C31 C32 C37 -73.0(9)
S4 C31 C35 C34 -110.9(7)
S4 C31 C35 C40 74.6(9)
S5 C41 C42 C43 101.0(6)
S5 C41 C42 C47 -80.5(7)
S5 C41 C45 C44 -101.8(6)
S5 C41 C45 C50 80.1(8)
S6A O11A S6B O12A -138(9)
S6A O11A S6B C51A -15(7)
S6A O11A S6B C51B -9(7)
S6A O11A S6B O12B -110(9)
S6A O11A S6B O11B -45(9)
S6A O11A O11B Zn4 144.5(8)
S6A O11A O11B S6B 7.8(14)
S6A O12A S6B O11A 131(9)
S6A O12A S6B C51A 16(8)
S6A O12A S6B C51B -2(8)
S6A O12A S6B O12B 36(9)
S6A O12A S6B O11B 105(9)
S6A O12A O12B Zn2 -140.0(12)
S6A O12A O12B S6B -5.4(13)
S6A C51A C51B C52A -92.5(17)
S6A C51A C51B C52B -103(2)
S6A C51A C51B C54A -160(3)
S6A C51A C51B C55A 158(3)
S6A C51A C51B C55B -164(7)
S6A C51A C51B C56B 103.3(18)
S6A C51A C51B S6B 2.3(13)
S6A C51A C52A C51B 55.4(17)
S6A C51A C52A C53A 108(4)
S6A C51A C52A C53B 95(4)
S6A C51A C52A C57A -88(3)
S6A C51A C52A C57B -117.1(19)
S6A C51A C52B C51B 55.4(18)
S6A C51A C52B C53A 93(5)
S6A C51A C52B C53B 73(5)
S6A C51A C52B C57A -73(3)
S6A C51A C52B C57B -106(2)
S6A C51A C55A C51B -18(2)
S6A C51A C55A C54A -98.8(17)
S6A C51A C55A C55B -37.0(12)
S6A C51A C55A C56B 97.2(15)
S6A C51A C55A C60A 85(2)
S6A C51A C56A C56B -93.3(16)
S6A C51A C56B C51B -55.0(16)
S6A C51A C56B C55A -99.5(13)
S6A C51A C56B C56A 105.0(12)
S6A C51A C56B C60A -90.3(17)
S6A C51B C52A C51A -101.2(18)
S6A C51B C52A C53A 129(4)
S6A C51B C52A C53B 113(4)
S6A C51B C52A C57A -50(5)
S6A C51B C52A C57B -93(3)
S6A C51B C52B C51A -95(2)
S6A C51B C52B C53A 116(4)
S6A C51B C52B C53B 98(3)
S6A C51B C52B C57A -26(3)
S6A C51B C52B C57B -73(4)
S6A C51B C55A C51A 139(5)
S6A C51B C55A C54A -113(3)
S6A C51B C55A C55B -60(3)
S6A C51B C55A C56B 88(3)
S6A C51B C55A C60A 44(4)
S6A C51B C55B C54A -157.9(16)
S6A C51B C55B C54B -101.0(18)
S6A C51B C55B C55A 150.7(18)
S6A C51B C55B C60B 78(2)
S6A C51B C56B C51A 95.8(19)
S6A C51B C56B C55A -144.6(19)
S6A C51B C56B C56A 77.7(16)
S6A C51B C56B C60A -115.8(15)
S6A C51B S6B O11A 41(27)
S6A C51B S6B O12A 172(29)
S6A C51B S6B C51A 61(28)
S6A C51B S6B O12B 157(29)
S6A C51B S6B O11B 55(27)
O1 S1 O2 Zn2 -17.2(7)
O1 S1 C1 C2 -69.5(6)
O1 S1 C1 C5 -175.5(6)
O1 S1 C1 C6 58.0(8)
O2 Zn2 O12A S6A -121.8(19)
O2 Zn2 O12A S6B -110.1(19)
O2 Zn2 O12A O12B 158(3)
O2 S1 O1 Zn1 24.5(6)
O2 S1 C1 C2 177.4(5)
O2 S1 C1 C5 71.4(6)
O2 S1 C1 C6 -55.1(8)
O3 Zn2 O12A S6A 122.9(18)
O3 Zn2 O12A S6B 134.6(18)
O3 Zn2 O12A O12B 43(3)
O3 S2 O4 Zn3 -9.5(5)
O3 S2 C11 C12 -72.5(6)
O3 S2 C11 C15 178.3(6)
O3 S2 C11 C16 52.2(6)
O4 S2 O3 Zn2 -50.4(5)
O4 S2 C11 C12 176.7(5)
O4 S2 C11 C15 67.6(6)
O4 S2 C11 C16 -58.6(7)
O5 S3 O6 Zn1 10.1(5)
O5 S3 C21 C22 67.3(6)
O5 S3 C21 C25 174.8(5)
O5 S3 C21 C26 -60.3(6)
O6 S3 O5 Zn3 -11.6(6)
O6 S3 C21 C22 -179.9(5)
O6 S3 C21 C25 -72.4(6)
O6 S3 C21 C26 52.6(7)
O7 S4 O8 Zn3 -68.1(4)
O7 S4 C31 C32 68.1(6)
O7 S4 C31 C35 177.3(5)
O7 S4 C31 C36 -57.9(7)
O8 S4 O7 Zn4 61.3(5)
O8 S4 C31 C32 178.0(6)
O8 S4 C31 C35 -72.8(6)
O8 S4 C31 C36 52.0(7)
O9 S5 O10 Zn4 3.9(5)
O9 S5 C41 C42 71.9(5)
O9 S5 C41 C45 179.4(5)
O9 S5 C41 C46 -53.6(6)
O10 S5 O9 Zn1 52.5(4)
O10 S5 C41 C42 -177.6(5)
O10 S5 C41 C45 -70.2(6)
O10 S5 C41 C46 56.8(6)
O11A S6A O12A Zn2 23(2)
O11A S6A O12A S6B -40(8)
O11A S6A O12A O12B 104(3)
O11A S6A C51A C51B 167(3)
O11A S6A C51A C52A 77.5(14)
O11A S6A C51A C52B 81.4(17)
O11A S6A C51A C55A -175.8(13)
O11A S6A C51A C56A -46.6(18)
O11A S6A C51A C56B -108.9(17)
O11A S6A C51A S6B -60(19)
O11A S6A C51B C51A -16(3)
O11A S6A C51B C52A 50(2)
O11A S6A C51B C52B 46(2)
O11A S6A C51B C54A 133(2)
O11A S6A C51B C55A -155(3)
O11A S6A C51B C55B 156.7(18)
O11A S6A C51B C56B -80(2)
O11A S6A C51B S6B -136(29)
O11A S6A O12B Zn2 -31.2(18)
O11A S6A O12B O12A -81(4)
O11A S6A O12B S6B -53(6)
O11A S6A O11B Zn4 -64(3)
O11A S6A O11B S6B -41(8)
O11A S6B O12B Zn2 -46.8(17)
O11A S6B O12B S6A 114(7)
O11A S6B O12B O12A -96(4)
O11A S6B O11B Zn4 -63(3)
O11A S6B O11B S6A 137(8)
O12A S6A O11A Zn4 -42.7(18)
O12A S6A O11A S6B 33(8)
O12A S6A O11A O11B -100(3)
O12A S6A C51A C51B -79(3)
O12A S6A C51A C52A -168.3(15)
O12A S6A C51A C52B -164.4(16)
O12A S6A C51A C55A -61.6(17)
O12A S6A C51A C56A 67.6(19)
O12A S6A C51A C56B 5(2)
O12A S6A C51A S6B 54(19)
O12A S6A C51B C51A 112(3)
O12A S6A C51B C52A 178.3(16)
O12A S6A C51B C52B 174.5(15)
O12A S6A C51B C54A -99(2)
O12A S6A C51B C55A -27(4)
O12A S6A C51B C55B -75.0(18)
O12A S6A C51B C56B 49(2)
O12A S6A C51B S6B -7(27)
O12A S6A O12B Zn2 50(3)
O12A S6A O12B S6B 28(7)
O12A S6A O11B Zn4 20(3)
O12A S6A O11B O11A 84(3)
O12A S6A O11B S6B 43(7)
O12A S6B O12B Zn2 49(3)
O12A S6B O12B S6A -150(8)
O12A S6B O11B Zn4 36(2)
O12A S6B O11B S6A -125(8)
O12A S6B O11B O11A 98(4)
O13 Zn2 O12A S6A -1(2)
O13 Zn2 O12A S6B 10(2)
O13 Zn2 O12A O12B -81(3)
C104 C103 C102 C101 -176.4(16)
C1 S1 O1 Zn1 -86.5(6)
C1 S1 O2 Zn2 93.8(7)
C1 C2 C3 C4 -4.9(10)
C1 C2 C3 C8 179.1(8)
C2 C1 C5 C4 -8.8(12)
C2 C1 C5 C10 167.6(13)
C2 C3 C4 C5 -0.9(12)
C2 C3 C4 C9 -179.4(10)
C103 C102 C101 C100 -174.4(15)
C3 C4 C5 C1 6.3(12)
C3 C4 C5 C10 -169.8(15)
C5 C1 C2 C3 8.2(10)
C5 C1 C2 C7 -169.3(8)
C6 C1 C2 C3 141.4(8)
C6 C1 C2 C7 -36.1(11)
C6 C1 C5 C4 -142.1(10)
C6 C1 C5 C10 34.3(17)
C7 C2 C3 C4 172.3(8)
C7 C2 C3 C8 -3.7(15)
C8 C3 C4 C5 175.3(9)
C8 C3 C4 C9 -3.2(15)
C9 C4 C5 C1 -175.3(10)
C9 C4 C5 C10 9(2)
C11 S2 O3 Zn2 -159.4(4)
C11 S2 O4 Zn3 98.4(5)
C11 C12 C13 C14 -3.3(9)
C11 C12 C13 C18 178.8(9)
C12 C11 C15 C14 -5.2(9)
C12 C11 C15 C20 172.7(8)
C12 C13 C14 C15 0.0(10)
C12 C13 C14 C19 -179.1(9)
C13 C14 C15 C11 3.3(10)
C13 C14 C15 C20 -174.4(9)
C15 C11 C12 C13 5.1(9)
C15 C11 C12 C17 -173.6(8)
C16 C11 C12 C13 135.3(8)
C16 C11 C12 C17 -43.4(12)
C16 C11 C15 C14 -134.8(8)
C16 C11 C15 C20 43.1(12)
C17 C12 C13 C14 175.3(9)
C17 C12 C13 C18 -2.7(15)
C18 C13 C14 C15 178.0(9)
C18 C13 C14 C19 -1.1(15)
C19 C14 C15 C11 -177.6(9)
C19 C14 C15 C20 4.7(16)
C21 S3 O5 Zn3 97.8(5)
C21 S3 O6 Zn1 -99.2(5)
C21 C22 C23 C24 2.9(9)
C21 C22 C23 C28 -177.7(7)
C22 C21 C25 C24 4.2(8)
C22 C21 C25 C30 -178.1(7)
C22 C23 C24 C25 -0.2(9)
C22 C23 C24 C29 178.0(8)
C23 C24 C25 C21 -2.6(9)
C23 C24 C25 C30 179.8(7)
C25 C21 C22 C23 -4.2(8)
C25 C21 C22 C27 176.3(7)
C26 C21 C22 C23 -135.1(7)
C26 C21 C22 C27 45.5(10)
C26 C21 C25 C24 136.2(7)
C26 C21 C25 C30 -46.1(10)
C27 C22 C23 C24 -177.7(8)
C27 C22 C23 C28 1.7(14)
C28 C23 C24 C25 -179.6(8)
C28 C23 C24 C29 -1.5(13)
C29 C24 C25 C21 179.3(8)
C29 C24 C25 C30 1.7(14)
C31 S4 O7 Zn4 167.9(4)
C31 S4 O8 Zn3 -174.4(4)
C31 C32 C33 C34 2.0(10)
C31 C32 C33 C38 -178.4(9)
C32 C31 C35 C34 -0.5(9)
C32 C31 C35 C40 -175.1(8)
C32 C33 C34 C35 -2.4(11)
C32 C33 C34 C39 175.3(9)
C33 C34 C35 C31 1.7(10)
C33 C34 C35 C40 175.9(9)
C35 C31 C32 C33 -0.9(9)
C35 C31 C32 C37 176.9(8)
C36 C31 C32 C33 -128.5(8)
C36 C31 C32 C37 49.4(11)
C36 C31 C35 C34 127.5(8)
C36 C31 C35 C40 -47.1(10)
C37 C32 C33 C34 -175.7(9)
C37 C32 C33 C38 3.9(16)
C38 C33 C34 C35 177.9(9)
C38 C33 C34 C39 -4.3(15)
C39 C34 C35 C31 -176.0(8)
C39 C34 C35 C40 -1.9(15)
C41 S5 O9 Zn1 160.9(4)
C41 S5 O10 Zn4 -103.0(4)
C41 C42 C43 C44 4.6(8)
C41 C42 C43 C48 -176.8(7)
C42 C41 C45 C44 4.9(8)
C42 C41 C45 C50 -173.2(7)
C42 C43 C44 C45 -1.4(9)
C42 C43 C44 C49 177.6(7)
C43 C44 C45 C41 -2.5(9)
C43 C44 C45 C50 175.5(8)
C45 C41 C42 C43 -5.8(8)
C45 C41 C42 C47 172.7(6)
C46 C41 C42 C43 -137.0(7)
C46 C41 C42 C47 41.4(9)
C46 C41 C45 C44 135.5(7)
C46 C41 C45 C50 -42.6(11)
C47 C42 C43 C44 -173.8(7)
C47 C42 C43 C48 4.8(13)
C48 C43 C44 C45 179.9(7)
C48 C43 C44 C49 -1.1(12)
C49 C44 C45 C41 178.6(7)
C49 C44 C45 C50 -3.5(14)
C51A S6A O11A Zn4 85.4(16)
C51A S6A O11A S6B 161(9)
C51A S6A O11A O11B 28(4)
C51A S6A O12A Zn2 -97(2)
C51A S6A O12A S6B -160(9)
C51A S6A O12A O12B -15(4)
C51A S6A C51B C52A 66(2)
C51A S6A C51B C52B 62(3)
C51A S6A C51B C54A 149(4)
C51A S6A C51B C55A -139(5)
C51A S6A C51B C55B 173(3)
C51A S6A C51B C56B -64(2)
C51A S6A C51B S6B -120(28)
C51A S6A O12B Zn2 -143.7(13)
C51A S6A O12B O12A 167(3)
C51A S6A O12B S6B -165(7)
C51A S6A O11B Zn4 142(2)
C51A S6A O11B O11A -154(3)
C51A S6A O11B S6B 165(8)
C51A C51B C52A C53A -130(4)
C51A C51B C52A C53B -146(4)
C51A C51B C52A C57A 51(5)
C51A C51B C52A C57B 8(3)
C51A C51B C52B C53A -149(4)
C51A C51B C52B C53B -166(4)
C51A C51B C52B C57A 69(3)
C51A C51B C52B C57B 23(3)
C51A C51B C55A C54A 107(2)
C51A C51B C55A C55B 161(2)
C51A C51B C55A C56B -51(2)
C51A C51B C55A C60A -95(3)
C51A C51B C55B C54A 6(7)
C51A C51B C55B C54B 63(7)
C51A C51B C55B C55A -45(6)
C51A C51B C55B C60B -118(6)
C51A C51B C56B C55A 120(2)
C51A C51B C56B C56A -18.1(17)
C51A C51B C56B C60A 148(2)
C51A C51B S6B O11A -20(3)
C51A C51B S6B O12A 111(3)
C51A C51B S6B O12B 96(3)
C51A C51B S6B O11B -6(3)
C51A C52A C53A C52B 37(7)
C51A C52A C53A C54A -4(6)
C51A C52A C53A C54B -62(5)
C51A C52A C53A C58A 178(5)
C51A C52A C53A C58B 175(3)
C51A C52A C53B C52B 43(7)
C51A C52A C53B C54A 13(5)
C51A C52A C53B C54B -29(7)
C51A C52A C53B C58A 146(7)
C51A C52A C53B C58B 160(4)
C51A C52A C57A C52B -59(9)
C51A C52A C57A C57B -48(3)
C51A C52A C57B C52B -48(8)
C51A C52A C57B C57A 141(2)
C51A C52B C53A C52A -128(12)
C51A C52B C53A C54A 14(6)
C51A C52B C53A C54B -40(7)
C51A C52B C53A C58A -176(6)
C51A C52B C53A C58B -174(3)
C51A C52B C53B C52A -116(12)
C51A C52B C53B C54A 34(5)
C51A C52B C53B C54B -2(7)
C51A C52B C53B C58A 146(5)
C51A C52B C53B C58B 171(4)
C51A C52B C57A C52A 105(13)
C51A C52B C57A C57B -63(3)
C51A C52B C57B C52A 120(10)
C51A C52B C57B C57A 128(3)
C51A C55A C55B C51B 8.7(10)
C51A C55A C55B C54A -107.5(14)
C51A C55A C55B C54B -85.2(19)
C51A C55A C55B C60B 134.6(15)
C51A C55A C56B C51B -26.4(11)
C51A C55A C56B C56A 26.4(17)
C51A C55A C56B C60A -169.6(17)
C51A C55A C60A C56B 9.9(17)
C51A C56A C56B C51B 8.9(9)
C51A C56A C56B C55A -25.7(16)
C51A C56A C56B C60A -94(7)
C51A C56B C60A C55A -10.1(17)
C51A S6B O12B Zn2 -148.1(11)
C51A S6B O12B S6A 13(6)
C51A S6B O12B O12A 162(4)
C51A S6B O11B Zn4 147.5(18)
C51A S6B O11B S6A -13(7)
C51A S6B O11B O11A -150(4)
C51B S6A O11A Zn4 91(2)
C51B S6A O11A S6B 167(10)
C51B S6A O11A O11B 34(4)
C51B S6A O12A Zn2 -119.6(19)
C51B S6A O12A S6B 177(9)
C51B S6A O12A O12B -38(4)
C51B S6A C51A C52A -90(2)
C51B S6A C51A C52B -86(3)
C51B S6A C51A C55A 17(2)
C51B S6A C51A C56A 146(3)
C51B S6A C51A C56B 84(3)
C51B S6A C51A S6B 133(20)
C51B S6A O12B Zn2 -164.9(14)
C51B S6A O12B O12A 146(3)
C51B S6A O12B S6B 174(7)
C51B S6A O11B Zn4 142.5(19)
C51B S6A O11B O11A -153(3)
C51B S6A O11B S6B 166(8)
C51B C51A C52A C53A 53(4)
C51B C51A C52A C53B 39(5)
C51B C51A C52A C57A -143(3)
C51B C51A C52A C57B -173(2)
C51B C51A C52B C53A 37(5)
C51B C51A C52B C53B 17(6)
C51B C51A C52B C57A -128(3)
C51B C51A C52B C57B -161(3)
C51B C51A C55A C54A -81(3)
C51B C51A C55A C55B -19(2)
C51B C51A C55A C56B 115(3)
C51B C51A C55A C60A 104(3)
C51B C51A C56A C56B -38(4)
C51B C51A C56B C55A -44.4(17)
C51B C51A C56B C56A 160.0(19)
C51B C51A C56B C60A -35(2)
C51B C52A C53A C52B 56(8)
C51B C52A C53A C54A 15(5)
C51B C52A C53A C54B -43(4)
C51B C52A C53A C58A -163(6)
C51B C52A C53A C58B -166(4)
C51B C52A C53B C52B 58(8)
C51B C52A C53B C54A 29(3)
C51B C52A C53B C54B -14(6)
C51B C52A C53B C58A 161(8)
C51B C52A C53B C58B 175(5)
C51B C52A C57A C52B -81(10)
C51B C52A C57A C57B -70(5)
C51B C52A C57B C52B -52(7)
C51B C52A C57B C57A 137(3)
C51B C52B C53A C52A -112(10)
C51B C52B C53A C54A 29(4)
C51B C52B C53A C54B -24(5)
C51B C52B C53A C58A -161(7)
C51B C52B C53A C58B -158(4)
C51B C52B C53B C52A -108(11)
C51B C52B C53B C54A 42(3)
C51B C52B C53B C54B 6(5)
C51B C52B C53B C58A 154(6)
C51B C52B C53B C58B 179(5)
C51B C52B C57A C52A 76(12)
C51B C52B C57A C57B -92(3)
C51B C52B C57B C52A 109(11)
C51B C52B C57B C57A 118(3)
C51B C54A C54B C53A -75.6(16)
C51B C54A C54B C53B -72.3(14)
C51B C54A C54B C55B 43.8(10)
C51B C54A C54B C59A 153.0(13)
C51B C54A C54B C59B 161(2)
C51B C54A C55A C51A 27.4(10)
C51B C54A C55A C55B -61.9(17)
C51B C54A C55A C56B 62(4)
C51B C54A C55A C60A -157(3)
C51B C54A C55B C54B -113.8(13)
C51B C54A C55B C55A 43.0(13)
C51B C54A C55B C60B 128(2)
C51B C54A C59A C54B -76(4)
C51B C54A C59A C59B -83(4)
C51B C55A C55B C54A -116.2(17)
C51B C55A C55B C54B -94.0(18)
C51B C55A C55B C60B 125.9(18)
C51B C55A C56B C51A 26.4(11)
C51B C55A C56B C56A 53(2)
C51B C55A C56B C60A -143.2(18)
C51B C55A C60A C56B 43(2)
C51B C56B C60A C55A -25.3(13)
C51B S6B O12B Zn2 -166.1(12)
C51B S6B O12B S6A -5(6)
C51B S6B O12B O12A 144(4)
C51B S6B O11B Zn4 149.4(16)
C51B S6B O11B S6A -11(7)
C51B S6B O11B O11A -148(3)
C52A C51A C51B S6A 92.5(17)
C52A C51A C51B C52B -11(3)
C52A C51A C51B C54A -67(2)
C52A C51A C51B C55A -109(2)
C52A C51A C51B C55B -72(6)
C52A C51A C51B C56B -164.2(19)
C52A C51A C51B S6B 94.8(17)
C52A C51A C52B C51B 77(8)
C52A C51A C52B C53A 114(11)
C52A C51A C52B C53B 94(11)
C52A C51A C52B C57A -52(6)
C52A C51A C52B C57B -84(7)
C52A C51A C55A C51B 79(3)
C52A C51A C55A C54A -2(2)
C52A C51A C55A C55B 60(2)
C52A C51A C55A C56B -166(2)
C52A C51A C55A C60A -178(2)
C52A C51A C56A C56B 161(2)
C52A C51A C56B C51B 101(7)
C52A C51A C56B C55A 57(6)
C52A C51A C56B C56A -99(7)
C52A C51A C56B C60A 66(7)
C52A C51B C52B C51A -116(6)
C52A C51B C52B C53A 96(8)
C52A C51B C52B C53B 78(7)
C52A C51B C52B C57A -47(6)
C52A C51B C52B C57B -93(7)
C52A C51B C55A C51A -68(2)
C52A C51B C55A C54A 40(2)
C52A C51B C55A C55B 93.1(19)
C52A C51B C55A C56B -119(2)
C52A C51B C55A C60A -163(2)
C52A C51B C55B C54A -56(2)
C52A C51B C55B C54B 1(2)
C52A C51B C55B C55A -107.6(19)
C52A C51B C55B C60B 179(2)
C52A C51B C56B C51A -17.2(19)
C52A C51B C56B C55A 102.4(19)
C52A C51B C56B C56A -35(2)
C52A C51B C56B C60A 131.2(18)
C52A C51B S6B O11A 46(2)
C52A C51B S6B O12A 177.7(17)
C52A C51B S6B C51A 66(2)
C52A C51B S6B O12B 162.6(15)
C52A C51B S6B O11B 60.5(18)
C52A C53A C54A C51B -13(4)
C52A C53A C54A C53B -89(10)
C52A C53A C54A C54B -107(5)
C52A C53A C54A C55A 3(6)
C52A C53A C54A C55B -57(5)
C52A C53A C54A C59A -171(3)
C52A C53A C54B C53B -70(8)
C52A C53A C54B C54A 98(3)
C52A C53A C54B C55B 48(4)
C52A C53A C54B C59A 134(4)
C52A C53A C54B C59B -168(3)
C52A C53A C58A C53B 45(5)
C52A C53A C58A C58B -8(11)
C52A C53A C58B C53B 56(6)
C52A C53A C58B C58A 173(9)
C52A C53B C54A C51B -25(3)
C52A C53B C54A C53A 77(7)
C52A C53B C54A C54B -123(4)
C52A C53B C54A C55A -14(4)
C52A C53B C54A C55B -72(4)
C52A C53B C54A C59A -180(3)
C52A C53B C54B C53A 81(4)
C52A C53B C54B C54A 70(5)
C52A C53B C54B C55B 16(6)
C52A C53B C54B C59A 107(5)
C52A C53B C54B C59B 175(4)
C52A C53B C58A C53A -97(17)
C52A C53B C58A C58B 31(12)
C52A C53B C58B C53A -101(12)
C52A C53B C58B C58A -159(9)
C52A C57A C57B C52B -2(2)
C52B C51A C51B S6A 103(2)
C52B C51A C51B C52A 11(3)
C52B C51A C51B C54A -56(2)
C52B C51A C51B C55A -99(2)
C52B C51A C51B C55B -61(6)
C52B C51A C51B C56B -154(2)
C52B C51A C51B S6B 105(2)
C52B C51A C52A C51B -104(8)
C52B C51A C52A C53A -51(7)
C52B C51A C52A C53B -64(6)
C52B C51A C52A C57A 113(10)
C52B C51A C52A C57B 84(9)
C52B C51A C55A C51B 88(3)
C52B C51A C55A C54A 7(2)
C52B C51A C55A C55B 69(2)
C52B C51A C55A C56B -157(2)
C52B C51A C55A C60A -169(2)
C52B C51A C56A C56B 149(2)
C52B C51A C56B C51B 102(4)
C52B C51A C56B C55A 58(4)
C52B C51A C56B C56A -98(4)
C52B C51A C56B C60A 67(4)
C52B C51B C52A C51A 59(7)
C52B C51B C52A C53A -70(7)
C52B C51B C52A C53B -86(6)
C52B C51B C52A C57A 110(9)
C52B C51B C52A C57B 68(7)
C52B C51B C55A C51A -61(3)
C52B C51B C55A C54A 46(2)
C52B C51B C55A C55B 99.2(15)
C52B C51B C55A C56B -112.6(18)
C52B C51B C55A C60A -156(2)
C52B C51B C55B C54A -45(2)
C52B C51B C55B C54B 12(3)
C52B C51B C55B C55A -96.6(19)
C52B C51B C55B C60B -170(2)
C52B C51B C56B C51A -25(2)
C52B C51B C56B C55A 94.5(17)
C52B C51B C56B C56A -43(2)
C52B C51B C56B C60A 123.2(17)
C52B C51B S6B O11A 43(2)
C52B C51B S6B O12A 174.0(16)
C52B C51B S6B C51A 63(3)
C52B C51B S6B O12B 158.9(15)
C52B C51B S6B O11B 56.7(18)
C52B C53A C54A C51B -23(3)
C52B C53A C54A C53B -99(9)
C52B C53A C54A C54B -117(4)
C52B C53A C54A C55A -7(5)
C52B C53A C54A C55B -67(4)
C52B C53A C54A C59A 179(3)
C52B C53A C54B C53B -86(9)
C52B C53A C54B C54A 82(4)
C52B C53A C54B C55B 32(5)
C52B C53A C54B C59A 117(4)
C52B C53A C54B C59B 175(3)
C52B C53A C58A C53B 59(5)
C52B C53A C58A C58B 5(12)
C52B C53A C58B C53B 67(6)
C52B C53A C58B C58A -176(9)
C52B C53B C54A C51B -32(2)
C52B C53B C54A C53A 70(7)
C52B C53B C54A C54B -130(3)
C52B C53B C54A C55A -21(4)
C52B C53B C54A C55B -79(3)
C52B C53B C54A C59A 173(3)
C52B C53B C54B C53A 66(4)
C52B C53B C54B C54A 55(4)
C52B C53B C54B C55B 1(5)
C52B C53B C54B C59A 92(4)
C52B C53B C54B C59B 160(3)
C52B C53B C58A C53A -72(14)
C52B C53B C58A C58B 55(11)
C52B C53B C58B C53A -85(12)
C52B C53B C58B C58A -143(9)
C52B C57A C57B C52A 2(2)
C53A C52A C53B C52B -3(13)
C53A C52A C53B C54A -33(8)
C53A C52A C53B C54B -75(7)
C53A C52A C53B C58A 100(18)
C53A C52A C53B C58B 114(14)
C53A C52A C57A C52B 100(14)
C53A C52A C57A C57B 111(6)
C53A C52A C57B C52B 64(10)
C53A C52A C57B C57A -107(4)
C53A C52B C53B C52A 176(14)
C53A C52B C53B C54A -33(9)
C53A C52B C53B C54B -69(7)
C53A C52B C53B C58A 79(16)
C53A C52B C53B C58B 104(15)
C53A C52B C57A C52A -62(10)
C53A C52B C57A C57B 130(5)
C53A C52B C57B C52A -83(9)
C53A C52B C57B C57A -74(6)
C53A C54A C54B C53B 3(2)
C53A C54A C54B C55B 119.4(18)
C53A C54A C54B C59A -131.4(17)
C53A C54A C54B C59B -124(3)
C53A C54A C55A C51A 0(3)
C53A C54A C55A C51B -28(3)
C53A C54A C55A C55B -89(3)
C53A C54A C55A C56B 35(6)
C53A C54A C55A C60A 175(3)
C53A C54A C55B C51B 62(2)
C53A C54A C55B C54B -51.4(19)
C53A C54A C55B C55A 105.4(17)
C53A C54A C55B C60B -169(2)
C53A C54A C59A C54B 53(3)
C53A C54A C59A C59B 46(4)
C53A C54B C55B C51B -23(3)
C53A C54B C55B C54A 53(2)
C53A C54B C55B C55A 31(3)
C53A C54B C55B C60B 159(3)
C53A C54B C59B C59A -78(4)
C53A C58A C58B C53B 13(5)
C53B C52A C53A C52B 176(14)
C53B C52A C53A C54A 135(14)
C53B C52A C53A C54B 77(13)
C53B C52A C53A C58A -43(6)
C53B C52A C53A C58B -46(7)
C53B C52A C57A C52B 118(13)
C53B C52A C57A C57B 129(5)
C53B C52A C57B C52B 89(11)
C53B C52A C57B C57A -82(6)
C53B C52B C53A C52A -3(13)
C53B C52B C53A C54A 138(13)
C53B C52B C53A C54B 85(13)
C53B C52B C53A C58A -52(5)
C53B C52B C53A C58B -50(6)
C53B C52B C57A C52A -49(10)
C53B C52B C57A C57B 143(4)
C53B C52B C57B C52A -59(8)
C53B C52B C57B C57A -50(5)
C53B C54A C54B C53A -3(2)
C53B C54A C54B C55B 116.0(17)
C53B C54A C54B C59A -134.7(16)
C53B C54A C54B C59B -127(3)
C53B C54A C55A C51A 9(3)
C53B C54A C55A C51B -18(3)
C53B C54A C55A C55B -80(2)
C53B C54A C55A C56B 44(6)
C53B C54A C55A C60A -175(3)
C53B C54A C55B C51B 67.1(14)
C53B C54A C55B C54B -46.8(11)
C53B C54A C55B C55A 110.0(14)
C53B C54A C55B C60B -165(2)
C53B C54A C59A C54B 43(2)
C53B C54A C59A C59B 36(3)
C53B C54B C55B C51B -8(3)
C53B C54B C55B C54A 68(3)
C53B C54B C55B C55A 45(3)
C53B C54B C55B C60B 173(3)
C53B C54B C59B C59A -98(4)
C53B C58A C58B C53A -13(5)
C54A C51B C52A C51A 119(2)
C54A C51B C52A C53A -11(3)
C54A C51B C52A C53B -27(4)
C54A C51B C52A C57A 170(5)
C54A C51B C52A C57B 127(3)
C54A C51B C52B C51A 126(2)
C54A C51B C52B C53A -23(4)
C54A C51B C52B C53B -41(3)
C54A C51B C52B C57A -165(3)
C54A C51B C52B C57B 149(3)
C54A C51B C55A C51A -107(2)
C54A C51B C55A C55B 53.4(13)
C54A C51B C55A C56B -158.4(18)
C54A C51B C55A C60A 158(3)
C54A C51B C55B C54B 56.9(16)
C54A C51B C55B C55A -51.5(16)
C54A C51B C55B C60B -125(3)
C54A C51B C56B C51A -105.1(19)
C54A C51B C56B C55A 14.6(12)
C54A C51B C56B C56A -123.2(13)
C54A C51B C56B C60A 43.3(15)
C54A C51B S6B O11A 133(2)
C54A C51B S6B O12A -96(2)
C54A C51B S6B C51A 153(4)
C54A C51B S6B O12B -111(2)
C54A C51B S6B O11B 146.7(19)
C54A C53A C54B C53B -168(6)
C54A C53A C54B C55B -50.1(16)
C54A C53A C54B C59A 35.3(12)
C54A C53A C54B C59B 93(3)
C54A C53A C58A C53B -133(14)
C54A C53A C58A C58B 174(8)
C54A C53A C58B C53B -125(15)
C54A C53A C58B C58A -9(11)
C54A C53B C54B C53A 11(5)
C54A C53B C54B C55B -54.6(16)
C54A C53B C54B C59A 36.4(13)
C54A C53B C54B C59B 105(3)
C54A C53B C58A C53A 33(7)
C54A C53B C58A C58B 160(7)
C54A C53B C58B C53A 33(6)
C54A C53B C58B C58A -25(9)
C54A C54B C55B C51B -76.1(16)
C54A C54B C55B C55A -22.5(13)
C54A C54B C55B C60B 105(3)
C54A C54B C59B C59A -7(2)
C54A C55A C55B C51B 116.2(17)
C54A C55A C55B C54B 22.3(13)
C54A C55A C55B C60B -117.9(19)
C54A C55A C56B C51A -42(5)
C54A C55A C56B C51B -69(5)
C54A C55A C56B C56A -16(6)
C54A C55A C56B C60A 148(5)
C54A C55A C60A C56B -165(3)
C54A C59A C59B C54B 6.2(18)
C54B C53A C54A C51B 93.6(15)
C54B C53A C54A C53B 18(7)
C54B C53A C54A C55A 109.8(18)
C54B C53A C54A C55B 50.0(14)
C54B C53A C54A C59A -64(3)
C54B C53A C58A C53B -84(11)
C54B C53A C58A C58B -137(8)
C54B C53A C58B C53B -70(10)
C54B C53A C58B C58A 46(8)
C54B C53B C54A C51B 97.7(15)
C54B C53B C54A C53A -160(8)
C54B C53B C54A C55A 108.7(17)
C54B C53B C54A C55B 51.3(14)
C54B C53B C54A C59A -57(2)
C54B C53B C58A C53A 78(7)
C54B C53B C58A C58B -154(7)
C54B C53B C58B C53A 87(6)
C54B C53B C58B C58A 30(9)
C54B C54A C55A C51A 67.1(19)
C54B C54A C55A C51B 40(2)
C54B C54A C55A C55B -22.2(12)
C54B C54A C55A C56B 102(5)
C54B C54A C55A C60A -117(2)
C54B C54A C55B C51B 113.8(13)
C54B C54A C55B C55A 156.8(11)
C54B C54A C55B C60B -118(2)
C54B C54A C59A C59B -7(2)
C55A C51A C51B S6A -158(3)
C55A C51A C51B C52A 109(2)
C55A C51A C51B C52B 99(2)
C55A C51A C51B C54A 42.1(11)
C55A C51A C51B C55B 38(5)
C55A C51A C51B C56B -55.0(18)
C55A C51A C51B S6B -156(3)
C55A C51A C52A C51B -49.4(18)
C55A C51A C52A C53A 4(4)
C55A C51A C52A C53B -10(5)
C55A C51A C52A C57A 167(3)
C55A C51A C52A C57B 138.1(18)
C55A C51A C52B C51B -50.9(19)
C55A C51A C52B C53A -14(5)
C55A C51A C52B C53B -33(5)
C55A C51A C52B C57A -179(2)
C55A C51A C52B C57B 148(2)
C55A C51A C56A C56B 25.8(16)
C55A C51A C56B C51B 44.4(17)
C55A C51A C56B C56A -155.5(15)
C55A C51A C56B C60A 9.2(15)
C55A C51B C52A C51A 93(3)
C55A C51B C52A C53A -36(4)
C55A C51B C52A C53B -52(4)
C55A C51B C52A C57A 144(4)
C55A C51B C52A C57B 102(3)
C55A C51B C52B C51A 96(3)
C55A C51B C52B C53A -52(4)
C55A C51B C52B C53B -70(4)
C55A C51B C52B C57A 166(3)
C55A C51B C52B C57B 119(3)
C55A C51B C55B C54A 51.5(16)
C55A C51B C55B C54B 108(2)
C55A C51B C55B C60B -73(2)
C55A C51B C56B C51A -120(2)
C55A C51B C56B C56A -137.7(17)
C55A C51B C56B C60A 28.7(14)
C55A C51B S6B O11A -157(3)
C55A C51B S6B O12A -26(4)
C55A C51B S6B C51A -137(5)
C55A C51B S6B O12B -41(3)
C55A C51B S6B O11B -143(3)
C55A C54A C54B C53A -97.5(18)
C55A C54A C54B C53B -94.2(19)
C55A C54A C54B C55B 21.8(11)
C55A C54A C54B C59A 131.1(18)
C55A C54A C54B C59B 139(2)
C55A C54A C55B C51B -43.0(13)
C55A C54A C55B C54B -156.8(11)
C55A C54A C55B C60B 85(2)
C55A C54A C59A C54B -120(3)
C55A C54A C59A C59B -127(3)
C55B C51B C52A C51A 154(2)
C55B C51B C52A C53A 24(4)
C55B C51B C52A C53B 8(4)
C55B C51B C52A C57A -156(4)
C55B C51B C52A C57B 162(2)
C55B C51B C52B C51A 156(3)
C55B C51B C52B C53A 7(4)
C55B C51B C52B C53B -11(4)
C55B C51B C52B C57A -135(3)
C55B C51B C52B C57B 179(3)
C55B C51B C55A C51A -161(2)
C55B C51B C55A C54A -53.4(13)
C55B C51B C55A C56B 148.2(13)
C55B C51B C55A C60A 104(2)
C55B C51B C56B C51A -149(2)
C55B C51B C56B C55A -29.7(14)
C55B C51B C56B C56A -167.5(14)
C55B C51B C56B C60A -1.0(18)
C55B C51B S6B O11A 153.6(17)
C55B C51B S6B O12A -75.0(18)
C55B C51B S6B C51A 174(3)
C55B C51B S6B O12B -90.1(14)
C55B C51B S6B O11B 167.7(15)
C55B C54A C54B C53A -119.4(18)
C55B C54A C54B C53B -116.0(17)
C55B C54A C54B C59A 109.3(15)
C55B C54A C54B C59B 117(2)
C55B C54A C55A C51A 89.3(15)
C55B C54A C55A C51B 61.9(16)
C55B C54A C55A C56B 124(5)
C55B C54A C55A C60A -95(2)
C55B C54A C59A C54B -58.1(16)
C55B C54A C59A C59B -65(2)
C55B C54B C59B C59A 58(2)
C55B C55A C56B C51A 67.5(18)
C55B C55A C56B C51B 41.1(16)
C55B C55A C56B C56A 94(2)
C55B C55A C56B C60A -102.1(19)
C55B C55A C60A C56B 126.5(17)
C56A C51A C51B S6A -71(5)
C56A C51A C51B C52A -163(4)
C56A C51A C51B C52B -174(5)
C56A C51A C51B C54A 129(3)
C56A C51A C51B C55A 87(4)
C56A C51A C51B C55B 125(4)
C56A C51A C51B C56B 32(4)
C56A C51A C51B S6B -69(5)
C56A C51A C52A C51B 169(3)
C56A C51A C52A C53A -138(3)
C56A C51A C52A C53B -151(4)
C56A C51A C52A C57A 26(4)
C56A C51A C52A C57B -3(3)
C56A C51A C52B C51B 176(3)
C56A C51A C52B C53A -147(4)
C56A C51A C52B C53B -166(5)
C56A C51A C52B C57A 48(3)
C56A C51A C52B C57B 15(3)
C56A C51A C55A C51B -140(3)
C56A C51A C55A C54A 139.4(16)
C56A C51A C55A C55B -158.7(14)
C56A C51A C55A C56B -24.6(15)
C56A C51A C55A C60A -36(3)
C56A C51A C56B C51B -160.0(19)
C56A C51A C56B C55A 155.5(15)
C56A C51A C56B C60A 165(2)
C56A C56B C60A C55A 77(7)
C56B C51A C51B S6A -103.3(18)
C56B C51A C51B C52A 164.2(19)
C56B C51A C51B C52B 154(2)
C56B C51A C51B C54A 97.2(17)
C56B C51A C51B C55A 55.0(18)
C56B C51A C51B C55B 93(6)
C56B C51A C51B S6B -101.0(17)
C56B C51A C52A C51B -102(7)
C56B C51A C52A C53A -49(8)
C56B C51A C52A C53B -62(9)
C56B C51A C52A C57A 115(6)
C56B C51A C52A C57B 86(6)
C56B C51A C52B C51B -102(5)
C56B C51A C52B C53A -65(7)
C56B C51A C52B C53B -85(7)
C56B C51A C52B C57A 130(4)
C56B C51A C52B C57B 97(4)
C56B C51A C55A C51B -115(3)
C56B C51A C55A C54A 164(2)
C56B C51A C55A C55B -134.1(15)
C56B C51A C55A C60A -12(2)
C56B C51B C52A C51A 17(2)
C56B C51B C52A C53A -113(3)
C56B C51B C52A C53B -129(4)
C56B C51B C52A C57A 68(5)
C56B C51B C52A C57B 25(3)
C56B C51B C52B C51A 26(2)
C56B C51B C52B C53A -123(4)
C56B C51B C52B C53B -141(3)
C56B C51B C52B C57A 95(3)
C56B C51B C52B C57B 48(4)
C56B C51B C55A C51A 51(2)
C56B C51B C55A C54A 158.4(18)
C56B C51B C55A C55B -148.2(13)
C56B C51B C55A C60A -44(2)
C56B C51B C55B C54A 84.4(18)
C56B C51B C55B C54B 141.3(18)
C56B C51B C55B C55A 32.9(14)
C56B C51B C55B C60B -40(3)
C56B C51B S6B O11A -84(2)
C56B C51B S6B O12A 48(2)
C56B C51B S6B C51A -64(2)
C56B C51B S6B O12B 32.5(17)
C56B C51B S6B O11B -69.7(18)
C56B C55A C55B C51B -39.3(16)
C56B C55A C55B C54A -156(2)
C56B C55A C55B C54B -133(2)
C56B C55A C55B C60B 87(2)
C57A C52A C53A C52B -124(13)
C57A C52A C53A C54A -165(4)
C57A C52A C53A C54B 137(4)
C57A C52A C53A C58A 17(10)
C57A C52A C53A C58B 13(7)
C57A C52A C53B C52B -135(12)
C57A C52A C53B C54A -164(3)
C57A C52A C53B C54B 154(4)
C57A C52A C53B C58A -32(11)
C57A C52A C53B C58B -17(8)
C57A C52A C57B C52B 171(9)
C57A C52B C53A C52A 38(7)
C57A C52B C53A C54A 180(3)
C57A C52B C53A C54B 126(3)
C57A C52B C53A C58A -11(10)
C57A C52B C53A C58B -8(7)
C57A C52B C53B C52A 33(8)
C57A C52B C53B C54A -176(2)
C57A C52B C53B C54B 148(3)
C57A C52B C53B C58A -64(8)
C57A C52B C53B C58B -39(6)
C57A C52B C57B C52A -8(9)
C57B C52A C53A C52B -69(11)
C57B C52A C53A C54A -111(4)
C57B C52A C53A C54B -168(3)
C57B C52A C53A C58A 71(8)
C57B C52A C53A C58B 68(6)
C57B C52A C53B C52B -87(12)
C57B C52A C53B C54A -116(4)
C57B C52A C53B C54B -158(4)
C57B C52A C53B C58A 16(13)
C57B C52A C53B C58B 30(9)
C57B C52A C57A C52B -11(11)
C57B C52B C53A C52A 78(8)
C57B C52B C53A C54A -140(4)
C57B C52B C53A C54B 166(4)
C57B C52B C53A C58A 30(12)
C57B C52B C53A C58B 32(9)
C57B C52B C53B C52A 62(7)
C57B C52B C53B C54A -148(4)
C57B C52B C53B C54B 176(3)
C57B C52B C53B C58A -36(10)
C57B C52B C53B C58B -11(9)
C57B C52B C57A C52A 168(12)
C58A C53A C54A C51B 165(5)
C58A C53A C54A C53B 89(8)
C58A C53A C54A C54B 71(5)
C58A C53A C54A C55A -179(4)
C58A C53A C54A C55B 121(5)
C58A C53A C54A C59A 7(7)
C58A C53A C54B C53B 66(4)
C58A C53A C54B C54A -126(3)
C58A C53A C54B C55B -176(3)
C58A C53A C54B C59A -90(3)
C58A C53A C54B C59B -32(5)
C58A C53A C58B C53B -117(12)
C58A C53B C54A C51B -177(4)
C58A C53B C54A C53A -76(9)
C58A C53B C54A C54B 85(3)
C58A C53B C54A C55A -166(3)
C58A C53B C54A C55B 136(4)
C58A C53B C54A C59A 28(5)
C58A C53B C54B C53A -95(8)
C58A C53B C54B C54A -106(4)
C58A C53B C54B C55B -161(3)
C58A C53B C54B C59A -70(4)
C58A C53B C54B C59B -2(5)
C58A C53B C58B C53A 58(10)
C59A C54A C54B C53A 131.4(17)
C59A C54A C54B C53B 134.7(16)
C59A C54A C54B C55B -109.3(15)
C59A C54A C54B C59B 8(2)
C59A C54A C55A C51A 173.7(19)
C59A C54A C55A C51B 146(2)
C59A C54A C55A C55B 84(2)
C59A C54A C55A C56B -152(4)
C59A C54A C55A C60A -11(4)
C59A C54A C55B C51B -169.1(15)
C59A C54A C55B C54B 77.1(17)
C59A C54A C55B C55A -126.1(17)
C59A C54A C55B C60B -41(3)
C59A C54B C55B C51B -122.2(16)
C59A C54B C55B C54A -46.1(12)
C59A C54B C55B C55A -68.6(15)
C59A C54B C55B C60B 59(2)
C59B C54B C55B C51B -168.8(19)
C59B C54B C55B C54A -93(2)
C59B C54B C55B C55A -115(2)
C59B C54B C55B C60B 13(4)
C60A C55A C55B C51B -121.9(17)
C60A C55A C55B C54A 121.8(16)
C60A C55A C55B C54B 144.1(16)
C60A C55A C55B C60B 3.9(19)
C60A C55A C56B C51A 169.6(17)
C60A C55A C56B C51B 143.2(18)
C60A C55A C56B C56A -164(2)
C58B C53A C54A C51B 168(8)
C58B C53A C54A C53B 93(9)
C58B C53A C54A C54B 75(7)
C58B C53A C54A C55A -175(6)
C58B C53A C54A C55B 125(7)
C58B C53A C54A C59A 10(9)
C58B C53A C54B C53B 51(4)
C58B C53A C54B C54A -141(4)
C58B C53A C54B C55B 169(3)
C58B C53A C54B C59A -105(3)
C58B C53A C54B C59B -48(5)
C58B C53A C58A C53B 53(12)
C58B C53B C54A C51B -167(5)
C58B C53B C54A C53A -65(9)
C58B C53B C54A C54B 95(4)
C58B C53B C54A C55A -156(4)
C58B C53B C54A C55B 147(4)
C58B C53B C54A C59A 38(6)
C58B C53B C54B C53A -107(9)
C58B C53B C54B C54A -118(5)
C58B C53B C54B C55B -173(4)
C58B C53B C54B C59A -82(5)
C58B C53B C54B C59B -14(7)
C58B C53B C58A C53A -127(12)
S6B O11A O11B Zn4 136.7(9)
S6B O11A O11B S6A -7.8(14)
S6B O12A O12B Zn2 -134.5(16)
S6B O12A O12B S6A 5.4(13)
S6B C51A C51B S6A -2.3(13)
S6B C51A C51B C52A -94.8(17)
S6B C51A C51B C52B -105(2)
S6B C51A C51B C54A -162(3)
S6B C51A C51B C55A 156(3)
S6B C51A C51B C55B -166(7)
S6B C51A C51B C56B 101.0(17)
S6B C51A C52A C51B 57.2(16)
S6B C51A C52A C53A 110(4)
S6B C51A C52A C53B 97(4)
S6B C51A C52A C57A -86(3)
S6B C51A C52A C57B -115.4(19)
S6B C51A C52B C51B 57.0(18)
S6B C51A C52B C53A 94(5)
S6B C51A C52B C53B 74(5)
S6B C51A C52B C57A -71(3)
S6B C51A C52B C57B -104(2)
S6B C51A C55A C51B -21(2)
S6B C51A C55A C54A -101.2(17)
S6B C51A C55A C55B -39.4(12)
S6B C51A C55A C56B 94.7(14)
S6B C51A C55A C60A 83(2)
S6B C51A C56A C56B -92.7(15)
S6B C51A C56B C51B -57.0(16)
S6B C51A C56B C55A -101.4(13)
S6B C51A C56B C56A 103.0(12)
S6B C51A C56B C60A -92.2(17)
S6B C51B C52A C51A -101(2)
S6B C51B C52A C53A 129(3)
S6B C51B C52A C53B 113(4)
S6B C51B C52A C57A -50(5)
S6B C51B C52A C57B -93(3)
S6B C51B C52B C51A -95(2)
S6B C51B C52B C53A 116(4)
S6B C51B C52B C53B 98(3)
S6B C51B C52B C57A -26(3)
S6B C51B C52B C57B -73(4)
S6B C51B C55A C51A 138(4)
S6B C51B C55A C54A -115(3)
S6B C51B C55A C55B -61(3)
S6B C51B C55A C56B 87(3)
S6B C51B C55A C60A 43(4)
S6B C51B C55B C54A -160.2(15)
S6B C51B C55B C54B -103.4(17)
S6B C51B C55B C55A 148.3(17)
S6B C51B C55B C60B 75(2)
S6B C51B C56B C51A 98(2)
S6B C51B C56B C55A -142.4(18)
S6B C51B C56B C56A 79.9(15)
S6B C51B C56B C60A -113.6(14)
O12B Zn2 O12A S6A 80(4)
O12B Zn2 O12A S6B 92(3)
O12B S6A O11A Zn4 -18.9(18)
O12B S6A O11A S6B 57(8)
O12B S6A O11A O11B -77(3)
O12B S6A O12A Zn2 -81(4)
O12B S6A O12A S6B -144(9)
O12B S6A C51A C51B -85(3)
O12B S6A C51A C52A -174.5(12)
O12B S6A C51A C52B -170.6(14)
O12B S6A C51A C55A -67.8(13)
O12B S6A C51A C56A 61.4(16)
O12B S6A C51A C56B -0.9(16)
O12B S6A C51A S6B 48(19)
O12B S6A C51B C51A 98(3)
O12B S6A C51B C52A 163.7(15)
O12B S6A C51B C52B 159.9(14)
O12B S6A C51B C54A -113(2)
O12B S6A C51B C55A -41(3)
O12B S6A C51B C55B -89.6(15)
O12B S6A C51B C56B 34.2(17)
O12B S6A C51B S6B -22(28)
O12B S6A O11B Zn4 43(2)
O12B S6A O11B O11A 108(3)
O12B S6A O11B S6B 67(7)
O12B O12A S6B O11A 95(4)
O12B O12A S6B C51A -19(4)
O12B O12A S6B C51B -38(4)
O12B O12A S6B O11B 69(4)
O12B S6B O11B Zn4 60(2)
O12B S6B O11B S6A -101(8)
O12B S6B O11B O11A 122(3)
O11B S6A O11A Zn4 58(3)
O11B S6A O11A S6B 134(9)
O11B S6A O12A Zn2 -1(2)
O11B S6A O12A S6B -64(8)
O11B S6A O12A O12B 81(4)
O11B S6A C51A C51B 178(3)
O11B S6A C51A C52A 88.1(13)
O11B S6A C51A C52B 92.0(16)
O11B S6A C51A C55A -165.2(13)
O11B S6A C51A C56A -36.0(17)
O11B S6A C51A C56B -98.3(16)
O11B S6A C51A S6B -50(19)
O11B S6A C51B C51A -2(3)
O11B S6A C51B C52A 63.4(19)
O11B S6A C51B C52B 59.7(19)
O11B S6A C51B C54A 146.6(19)
O11B S6A C51B C55A -142(3)
O11B S6A C51B C55B 170.2(15)
O11B S6A C51B C56B -66(2)
O11B S6A C51B S6B -122(29)
O11B S6A O12B Zn2 -54.1(17)
O11B S6A O12B O12A -104(3)
O11B S6A O12B S6B -75(6)
O11B O11A S6B O12A -92(4)
O11B O11A S6B C51A 30(3)
O11B O11A S6B C51B 36(4)
O11B O11A S6B O12B -65(4)
O11B S6B O12B Zn2 -68.9(14)
O11B S6B O12B S6A 92(7)
O11B S6B O12B O12A -118(4)
C106 C107 C108 C109 -173(3)
C105 C106 C107 C108 -179(3)
